data_7125553
loop_
_publ_author_name
'Ishii, Youichi'
'Onaka, Ken-ichi'
'Hirakawa, Hidehiko'
'Shiramizu, Kohei'

_publ_section_title
;
 Site-selective and stepwise complexation of two M(cod)+ (M = Rh, Ir)
 fragments with calix[4]arene.
;
_journal_issue 10
_journal_name_full 'Chemical communications (Cambridge, England)'
_journal_page_first 1150
_journal_page_last 1151
_journal_paper_doi 10.1039/b201992m
_journal_year 2002
_chemical_formula_sum 'C44 H46 Ir O4 Rh'
_chemical_formula_weight 933.97
_space_group_IT_number 2
_space_group_name_Hall '-P 1'
_space_group_name_H-M_alt 'P -1'
_symmetry_cell_setting triclinic
_symmetry_Int_Tables_number 2
_symmetry_space_group_name_H-M 'P -1'
_audit_creation_date 'Fri Nov  2 15:05:10 2001'
_audit_creation_method 'by teXsan'
_cell_angle_alpha 93.940(9)
_cell_angle_beta 98.81(1)
_cell_angle_gamma 90.40(1)
_cell_formula_units_Z 4
_cell_length_a 13.593(2)
_cell_length_b 13.720(1)
_cell_length_c 19.038(2)
_cell_measurement_reflns_used 25
_cell_measurement_temperature 294.2
_cell_measurement_theta_max 20.0
_cell_measurement_theta_min 19.9
_cell_volume 3499.8(7)
_computing_cell_refinement 'MSC/AFC Diffractometer Control'
_computing_data_collection 'MSC/AFC Diffractometer Control'
_computing_data_reduction 'teXsan Ver. 1.11'
_computing_publication_material 'teXsan Ver. 1.11'
_computing_structure_refinement 'teXsan Ver. 1.10'
_computing_structure_solution 'DIRDIF94 (PATTY)'
_diffrn_measured_fraction_theta_full 1.0001
_diffrn_measured_fraction_theta_max 1.0001
_diffrn_measurement_device_type 'Rigaku AFC7R'
_diffrn_measurement_method \w-2\q
_diffrn_radiation_type 'Mo K\a'
_diffrn_radiation_wavelength 0.7107
_diffrn_reflns_av_R_equivalents 0.019
_diffrn_reflns_limit_h_max 17
_diffrn_reflns_limit_h_min -17
_diffrn_reflns_limit_k_max 17
_diffrn_reflns_limit_k_min 0
_diffrn_reflns_limit_l_max 24
_diffrn_reflns_limit_l_min -24
_diffrn_reflns_number 16732
_diffrn_reflns_theta_full 27.50
_diffrn_reflns_theta_max 27.50
_diffrn_standards_decay_% 0.72
_diffrn_standards_interval_count 150
_diffrn_standards_number 3
_exptl_absorpt_coefficient_mu 4.325
_exptl_absorpt_correction_T_max 1.000
_exptl_absorpt_correction_T_min 0.763
_exptl_absorpt_correction_type psi-scan
_exptl_absorpt_process_details '(North, Phillips & Mathews, 1968)'
_exptl_crystal_colour yellow
_exptl_crystal_density_diffrn 1.772
_exptl_crystal_density_method 'not measured'
_exptl_crystal_description prismatic
_exptl_crystal_size_max 0.400
_exptl_crystal_size_mid 0.350
_exptl_crystal_size_min 0.300
_refine_diff_density_max 0.87
_refine_diff_density_min -1.14
_refine_ls_extinction_coef 0.00018(8)
_refine_ls_extinction_method 'Zachariasen(1967) type 2 Gaussian isotropic'
_refine_ls_goodness_of_fit_ref 1.146
_refine_ls_hydrogen_treatment noref
_refine_ls_number_parameters 902
_refine_ls_number_reflns 9419
_refine_ls_R_factor_gt 0.0373
_refine_ls_shift/su_max 0.0036
_refine_ls_structure_factor_coef F
_refine_ls_weighting_details 'w = 1/[\s^2^(Fo) + 0.00031|Fo|^2^]'
_refine_ls_weighting_scheme calc
_refine_ls_wR_factor_ref 0.0381
_reflns_number_gt 9419
_reflns_number_total 16058
_reflns_threshold_expression F^2^>3.0\s(F^2^)
_cod_data_source_file b201992m.txt
_cod_data_source_block '[{(cod)Rh}{(cod)Ir}(h6:h2-L1H2)]'
_cod_original_cell_volume 3499.7(7)
_cod_original_sg_symbol_H-M 'P -1 '
_cod_original_formula_sum 'C44 H46 Ir O4 Rh '
_cod_database_code 7125553

loop_
_symmetry_equiv_pos_as_xyz
x,y,z
-x,-y,-z

loop_
_atom_site_label
_atom_site_type_symbol
_atom_site_fract_x
_atom_site_fract_y
_atom_site_fract_z
_atom_site_U_iso_or_equiv
_atom_site_adp_type
_atom_site_occupancy
_atom_site_calc_flag
Ir(1) Ir 0.04637(2) 0.29002(2) 0.30673(2) 0.03151(9) Uani 1.00 d
Ir(2) Ir 0.42001(2) 0.20309(2) 0.70120(2) 0.03026(9) Uani 1.00 d
Rh(1) Rh 0.10124(4) -0.08054(4) 0.32241(3) 0.0298(2) Uani 1.00 d
Rh(2) Rh 0.45760(4) 0.57178(4) 0.67536(3) 0.0272(2) Uani 1.00 d
O(1) O 0.0329(4) 0.0533(3) 0.3239(3) 0.039(2) Uani 1.00 d
O(2) O 0.1271(4) -0.0671(3) 0.2172(3) 0.035(2) Uani 1.00 d
O(3) O -0.0020(4) -0.1824(4) 0.1472(3) 0.037(2) Uani 1.00 d
O(4) O -0.1101(4) -0.0590(4) 0.2099(3) 0.052(2) Uani 1.00 d
O(5) O 0.3933(4) 0.4360(3) 0.6778(3) 0.035(1) Uani 1.00 d
O(6) O 0.5356(3) 0.5679(3) 0.7797(3) 0.034(1) Uani 1.00 d
O(7) O 0.4356(4) 0.6830(4) 0.8475(3) 0.038(2) Uani 1.00 d
O(8) O 0.3019(5) 0.5514(4) 0.7893(3) 0.054(2) Uani 1.00 d
C(1) C 0.0345(6) 0.1178(5) 0.2781(4) 0.033(2) Uani 1.00 d
C(2) C -0.0571(6) 0.1627(5) 0.2476(4) 0.033(2) Uani 1.00 d
C(3) C -0.0547(6) 0.2400(5) 0.2041(4) 0.038(2) Uani 1.00 d
C(4) C 0.0360(6) 0.2770(5) 0.1895(4) 0.038(2) Uani 1.00 d
C(5) C 0.1263(6) 0.2316(5) 0.2152(4) 0.036(2) Uani 1.00 d
C(6) C 0.1275(6) 0.1546(5) 0.2593(4) 0.032(2) Uani 1.00 d
C(7) C 0.2261(5) 0.1072(5) 0.2851(4) 0.035(2) Uani 1.00 d
C(8) C 0.2094(5) -0.0377(5) 0.1927(4) 0.031(2) Uani 1.00 d
C(9) C 0.2623(5) 0.0475(5) 0.2260(4) 0.030(2) Uani 1.00 d
C(10) C 0.3465(6) 0.0759(6) 0.1990(5) 0.041(2) Uani 1.00 d
C(11) C 0.3800(6) 0.0256(7) 0.1425(5) 0.050(3) Uani 1.00 d
C(12) C 0.3260(6) -0.0551(7) 0.1105(4) 0.045(3) Uani 1.00 d
C(13) C 0.2401(5) -0.0886(5) 0.1332(4) 0.035(2) Uani 1.00 d
C(14) C 0.1822(6) -0.1749(6) 0.0944(4) 0.040(2) Uani 1.00 d
C(15) C -0.0062(6) -0.1593(5) 0.0768(4) 0.037(2) Uani 1.00 d
C(16) C 0.0840(6) -0.1525(5) 0.0494(4) 0.039(2) Uani 1.00 d
C(17) C 0.0779(6) -0.1247(6) -0.0192(5) 0.046(3) Uani 1.00 d
C(18) C -0.0127(7) -0.1053(6) -0.0598(5) 0.052(3) Uani 1.00 d
C(19) C -0.1000(6) -0.1152(6) -0.0312(5) 0.044(3) Uani 1.00 d
C(20) C -0.0983(6) -0.1427(5) 0.0377(4) 0.036(2) Uani 1.00 d
C(21) C -0.1940(6) -0.1522(6) 0.0680(4) 0.043(2) Uani 1.00 d
C(22) C -0.1861(5) -0.0167(5) 0.1679(4) 0.033(2) Uani 1.00 d
C(23) C -0.2320(5) -0.0597(6) 0.1017(4) 0.036(2) Uani 1.00 d
C(24) C -0.3147(6) -0.0125(7) 0.0676(5) 0.049(3) Uani 1.00 d
C(25) C -0.3481(6) 0.0725(7) 0.0967(5) 0.052(3) Uani 1.00 d
C(26) C -0.2988(6) 0.1158(6) 0.1599(5) 0.046(3) Uani 1.00 d
C(27) C -0.2159(6) 0.0721(6) 0.1957(4) 0.037(2) Uani 1.00 d
C(28) C -0.1555(6) 0.1223(6) 0.2627(4) 0.041(2) Uani 1.00 d
C(29) C 0.0951(7) 0.2737(7) 0.4161(5) 0.051(3) Uani 1.00 d
C(30) C -0.0059(7) 0.2938(6) 0.4060(4) 0.042(2) Uani 1.00 d
C(31) C -0.0472(6) 0.3896(6) 0.4292(5) 0.048(3) Uani 1.00 d
C(32) C -0.0598(7) 0.4586(6) 0.3707(6) 0.060(3) Uani 1.00 d
C(33) C 0.0097(7) 0.4399(5) 0.3175(5) 0.043(3) Uani 1.00 d
C(34) C 0.1149(7) 0.4288(6) 0.3350(5) 0.047(3) Uani 1.00 d
C(35) C 0.1686(7) 0.4401(7) 0.4134(6) 0.066(3) Uani 1.00 d
C(36) C 0.1737(7) 0.3464(9) 0.4495(6) 0.067(4) Uani 1.00 d
C(37) C 0.1138(9) -0.0781(7) 0.4331(5) 0.073(4) Uani 1.00 d
C(38) C 0.0249(9) -0.1202(7) 0.4036(5) 0.067(3) Uani 1.00 d
C(39) C 0.002(1) -0.2286(9) 0.3974(8) 0.133(6) Uani 1.00 d
C(40) C 0.0488(7) -0.2864(7) 0.3476(6) 0.067(3) Uani 1.00 d
C(41) C 0.1173(7) -0.2317(6) 0.3082(5) 0.053(3) Uani 1.00 d
C(42) C 0.2061(7) -0.1897(6) 0.3384(6) 0.055(3) Uani 1.00 d
C(43) C 0.2493(8) -0.1969(10) 0.4151(7) 0.092(5) Uani 1.00 d
C(44) C 0.204(1) -0.133(1) 0.4629(8) 0.174(7) Uani 1.00 d
C(45) C 0.4171(6) 0.3744(5) 0.7261(4) 0.029(2) Uani 1.00 d
C(46) C 0.3387(5) 0.3311(5) 0.7583(4) 0.032(2) Uani 1.00 d
C(47) C 0.3624(6) 0.2556(5) 0.8046(4) 0.035(2) Uani 1.00 d
C(48) C 0.4598(6) 0.2207(5) 0.8183(4) 0.039(2) Uani 1.00 d
C(49) C 0.5384(6) 0.2670(5) 0.7906(4) 0.032(2) Uani 1.00 d
C(50) C 0.5187(5) 0.3417(5) 0.7445(4) 0.033(2) Uani 1.00 d
C(51) C 0.6028(5) 0.3894(5) 0.7167(4) 0.032(2) Uani 1.00 d
C(52) C 0.6271(5) 0.5386(5) 0.8040(4) 0.029(2) Uani 1.00 d
C(53) C 0.6668(5) 0.4535(5) 0.7738(4) 0.034(2) Uani 1.00 d
C(54) C 0.7618(6) 0.4261(6) 0.7993(5) 0.044(3) Uani 1.00 d
C(55) C 0.8204(6) 0.4802(7) 0.8559(5) 0.049(3) Uani 1.00 d
C(56) C 0.7799(6) 0.5585(6) 0.8864(5) 0.045(3) Uani 1.00 d
C(57) C 0.6846(5) 0.5915(5) 0.8633(4) 0.033(2) Uani 1.00 d
C(58) C 0.6419(6) 0.6782(6) 0.9014(4) 0.042(2) Uani 1.00 d
C(59) C 0.4615(6) 0.6611(5) 0.9175(4) 0.036(2) Uani 1.00 d
C(60) C 0.5638(6) 0.6535(5) 0.9448(4) 0.039(2) Uani 1.00 d
C(61) C 0.5874(6) 0.6262(6) 1.0144(5) 0.045(3) Uani 1.00 d
C(62) C 0.5132(7) 0.6060(6) 1.0549(4) 0.048(3) Uani 1.00 d
C(63) C 0.4142(6) 0.6160(6) 1.0271(4) 0.043(3) Uani 1.00 d
C(64) C 0.3870(6) 0.6427(5) 0.9574(4) 0.036(2) Uani 1.00 d
C(65) C 0.2778(6) 0.6518(6) 0.9263(4) 0.043(3) Uani 1.00 d
C(66) C 0.2439(6) 0.5109(6) 0.8317(4) 0.037(2) Uani 1.00 d
C(67) C 0.2242(6) 0.5576(6) 0.8957(4) 0.039(2) Uani 1.00 d
C(68) C 0.1545(7) 0.5141(8) 0.9316(5) 0.054(3) Uani 1.00 d
C(69) C 0.1089(6) 0.4254(7) 0.9044(5) 0.053(3) Uani 1.00 d
C(70) C 0.1306(6) 0.3803(6) 0.8440(5) 0.048(3) Uani 1.00 d
C(71) C 0.2007(6) 0.4193(5) 0.8071(4) 0.037(2) Uani 1.00 d
C(72) C 0.2323(6) 0.3657(5) 0.7423(5) 0.040(2) Uani 1.00 d
C(73) C 0.346(1) 0.2115(7) 0.5958(5) 0.072(4) Uani 1.00 d
C(74) C 0.4462(10) 0.1996(8) 0.5946(5) 0.070(4) Uani 1.00 d
C(75) C 0.4840(9) 0.104(1) 0.5673(7) 0.090(5) Uani 1.00 d
C(76) C 0.5095(10) 0.0330(9) 0.6224(8) 0.096(5) Uani 1.00 d
C(77) C 0.4591(9) 0.0539(6) 0.6862(6) 0.064(3) Uani 1.00 d
C(78) C 0.3558(9) 0.0605(6) 0.6846(5) 0.062(3) Uani 1.00 d
C(79) C 0.2833(9) 0.0470(9) 0.6148(8) 0.098(5) Uani 1.00 d
C(80) C 0.2671(9) 0.131(1) 0.5738(7) 0.095(5) Uani 1.00 d
C(81) C 0.3292(6) 0.6051(6) 0.6066(4) 0.040(2) Uani 1.00 d
C(82) C 0.3990(6) 0.5710(6) 0.5663(4) 0.037(2) Uani 1.00 d
C(83) C 0.4573(7) 0.6360(7) 0.5258(5) 0.058(3) Uani 1.00 d
C(84) C 0.5550(7) 0.6679(8) 0.5688(6) 0.065(3) Uani 1.00 d
C(85) C 0.5530(6) 0.6775(6) 0.6491(5) 0.049(3) Uani 1.00 d
C(86) C 0.4793(6) 0.7232(6) 0.6810(5) 0.045(3) Uani 1.00 d
C(87) C 0.3920(7) 0.7760(6) 0.6421(5) 0.054(3) Uani 1.00 d
C(88) C 0.3025(7) 0.7081(7) 0.6207(6) 0.060(3) Uani 1.00 d
H(1) H 0.0641 -0.1421 0.1664 0.0537 Uiso 1.00 calc
H(2) H -0.0849 -0.1044 0.1781 0.0537 Uiso 1.00 calc
H(3) H -0.1153 0.2681 0.1841 0.0454 Uiso 1.00 calc
H(4) H 0.0367 0.3324 0.1623 0.0453 Uiso 1.00 calc
H(5) H 0.1869 0.2539 0.2022 0.0438 Uiso 1.00 calc
H(6) H 0.2173 0.0662 0.3220 0.0420 Uiso 1.00 calc
H(7) H 0.2742 0.1569 0.3032 0.0420 Uiso 1.00 calc
H(8) H 0.3826 0.1326 0.2205 0.0498 Uiso 1.00 calc
H(9) H 0.4389 0.0460 0.1259 0.0602 Uiso 1.00 calc
H(10) H 0.3484 -0.0895 0.0711 0.0538 Uiso 1.00 calc
H(11) H 0.2230 -0.2067 0.0639 0.0486 Uiso 1.00 calc
H(12) H 0.1686 -0.2179 0.1289 0.0486 Uiso 1.00 calc
H(13) H 0.1373 -0.1186 -0.0393 0.0551 Uiso 1.00 calc
H(14) H -0.0149 -0.0853 -0.1068 0.0624 Uiso 1.00 calc
H(15) H -0.1621 -0.1030 -0.0593 0.0531 Uiso 1.00 calc
H(16) H -0.2441 -0.1764 0.0303 0.0515 Uiso 1.00 calc
H(17) H -0.1837 -0.1983 0.1033 0.0515 Uiso 1.00 calc
H(18) H -0.3486 -0.0400 0.0232 0.0591 Uiso 1.00 calc
H(19) H -0.4058 0.1020 0.0731 0.0621 Uiso 1.00 calc
H(20) H -0.3217 0.1757 0.1790 0.0546 Uiso 1.00 calc
H(21) H -0.1426 0.0763 0.2979 0.0492 Uiso 1.00 calc
H(22) H -0.1929 0.1745 0.2799 0.0492 Uiso 1.00 calc
H(23) H 0.1153 0.2105 0.4010 0.0612 Uiso 1.00 calc
H(24) H -0.0512 0.2442 0.3832 0.0500 Uiso 1.00 calc
H(25) H -0.1102 0.3781 0.4431 0.0574 Uiso 1.00 calc
H(26) H -0.0030 0.4188 0.4686 0.0574 Uiso 1.00 calc
H(27) H -0.1262 0.4523 0.3464 0.0719 Uiso 1.00 calc
H(28) H -0.0482 0.5234 0.3915 0.0719 Uiso 1.00 calc
H(29) H -0.0182 0.4351 0.2685 0.0518 Uiso 1.00 calc
H(30) H 0.1529 0.4141 0.2978 0.0564 Uiso 1.00 calc
H(31) H 0.2346 0.4636 0.4136 0.0787 Uiso 1.00 calc
H(32) H 0.1338 0.4862 0.4394 0.0787 Uiso 1.00 calc
H(33) H 0.1659 0.3604 0.4979 0.0804 Uiso 1.00 calc
H(34) H 0.2370 0.3186 0.4473 0.0804 Uiso 1.00 calc
H(35) H 0.1192 -0.0089 0.4350 0.0873 Uiso 1.00 calc
H(36) H -0.0267 -0.0781 0.3854 0.0801 Uiso 1.00 calc
H(37) H 0.0209 -0.2525 0.4430 0.1599 Uiso 1.00 calc
H(38) H -0.0684 -0.2371 0.3838 0.1599 Uiso 1.00 calc
H(39) H 0.0867 -0.3344 0.3727 0.0809 Uiso 1.00 calc
H(40) H -0.0018 -0.3175 0.3132 0.0809 Uiso 1.00 calc
H(41) H 0.0970 -0.2262 0.2587 0.0638 Uiso 1.00 calc
H(42) H 0.2425 -0.1543 0.3094 0.0658 Uiso 1.00 calc
H(43) H 0.2407 -0.2622 0.4271 0.1105 Uiso 1.00 calc
H(44) H 0.3183 -0.1810 0.4210 0.1105 Uiso 1.00 calc
H(45) H 0.2530 -0.0858 0.4841 0.2087 Uiso 1.00 calc
H(46) H 0.1851 -0.1712 0.4985 0.2087 Uiso 1.00 calc
H(47) H 0.4820 0.6427 0.8263 0.0537 Uiso 1.00 calc
H(48) H 0.3479 0.6217 0.8144 0.0537 Uiso 1.00 calc
H(49) H 0.3116 0.2280 0.8266 0.0425 Uiso 1.00 calc
H(50) H 0.4734 0.1662 0.8462 0.0468 Uiso 1.00 calc
H(51) H 0.6049 0.2466 0.8036 0.0390 Uiso 1.00 calc
H(52) H 0.5762 0.4284 0.6792 0.0390 Uiso 1.00 calc
H(53) H 0.6430 0.3401 0.6988 0.0390 Uiso 1.00 calc
H(54) H 0.7884 0.3694 0.7783 0.0528 Uiso 1.00 calc
H(55) H 0.8869 0.4621 0.8722 0.0591 Uiso 1.00 calc
H(56) H 0.8188 0.5934 0.9260 0.0536 Uiso 1.00 calc
H(57) H 0.6134 0.7204 0.8665 0.0505 Uiso 1.00 calc
H(58) H 0.6950 0.7114 0.9322 0.0505 Uiso 1.00 calc
H(59) H 0.6554 0.6211 1.0347 0.0545 Uiso 1.00 calc
H(60) H 0.5310 0.5853 1.1017 0.0576 Uiso 1.00 calc
H(61) H 0.3642 0.6046 1.0556 0.0520 Uiso 1.00 calc
H(62) H 0.2739 0.6954 0.8893 0.0517 Uiso 1.00 calc
H(63) H 0.2441 0.6788 0.9631 0.0517 Uiso 1.00 calc
H(64) H 0.1385 0.5451 0.9745 0.0646 Uiso 1.00 calc
H(65) H 0.0618 0.3964 0.9290 0.0633 Uiso 1.00 calc
H(66) H 0.0974 0.3205 0.8260 0.0576 Uiso 1.00 calc
H(67) H 0.1893 0.3107 0.7279 0.0485 Uiso 1.00 calc
H(68) H 0.2275 0.4085 0.7047 0.0485 Uiso 1.00 calc
H(69) H 0.3250 0.2739 0.6115 0.0863 Uiso 1.00 calc
H(70) H 0.4916 0.2522 0.6111 0.0838 Uiso 1.00 calc
H(71) H 0.5421 0.1166 0.5471 0.1078 Uiso 1.00 calc
H(72) H 0.4340 0.0749 0.5314 0.1078 Uiso 1.00 calc
H(73) H 0.5795 0.0355 0.6374 0.1150 Uiso 1.00 calc
H(74) H 0.4899 -0.0306 0.6021 0.1150 Uiso 1.00 calc
H(75) H 0.5001 0.0635 0.7313 0.0768 Uiso 1.00 calc
H(76) H 0.3304 0.0737 0.7280 0.0748 Uiso 1.00 calc
H(77) H 0.2208 0.0269 0.6259 0.1179 Uiso 1.00 calc
H(78) H 0.3082 -0.0032 0.5858 0.1179 Uiso 1.00 calc
H(79) H 0.2670 0.1114 0.5250 0.1146 Uiso 1.00 calc
H(80) H 0.2041 0.1576 0.5797 0.1146 Uiso 1.00 calc
H(81) H 0.2945 0.5574 0.6277 0.0483 Uiso 1.00 calc
H(82) H 0.4113 0.5029 0.5637 0.0441 Uiso 1.00 calc
H(83) H 0.4194 0.6921 0.5142 0.0696 Uiso 1.00 calc
H(84) H 0.4692 0.6008 0.4833 0.0696 Uiso 1.00 calc
H(85) H 0.5731 0.7296 0.5544 0.0785 Uiso 1.00 calc
H(86) H 0.6036 0.6213 0.5595 0.0785 Uiso 1.00 calc
H(87) H 0.6064 0.6501 0.6792 0.0589 Uiso 1.00 calc
H(88) H 0.4836 0.7214 0.7312 0.0539 Uiso 1.00 calc
H(89) H 0.4108 0.8005 0.6005 0.0653 Uiso 1.00 calc
H(90) H 0.3747 0.8288 0.6725 0.0653 Uiso 1.00 calc
H(91) H 0.2634 0.7114 0.6581 0.0725 Uiso 1.00 calc
H(92) H 0.2644 0.7295 0.5786 0.0725 Uiso 1.00 calc

loop_
_atom_site_aniso_label
_atom_site_aniso_U_11
_atom_site_aniso_U_22
_atom_site_aniso_U_33
_atom_site_aniso_U_12
_atom_site_aniso_U_13
_atom_site_aniso_U_23
Ir(1) 0.0413(2) 0.0207(2) 0.0324(2) 0.0064(1) 0.0056(1) 0.0006(1)
Ir(2) 0.0438(2) 0.0195(1) 0.0274(2) -0.0004(1) 0.0053(1) 0.0014(1)
Rh(1) 0.0359(3) 0.0223(3) 0.0311(3) 0.0035(2) 0.0036(3) 0.0049(2)
Rh(2) 0.0308(3) 0.0222(3) 0.0282(3) 0.0019(2) 0.0019(3) 0.0041(2)
O(1) 0.047(3) 0.026(3) 0.047(3) 0.005(2) 0.014(3) 0.010(2)
O(2) 0.043(3) 0.033(3) 0.031(3) -0.011(2) 0.014(2) -0.002(2)
O(3) 0.038(3) 0.036(3) 0.035(3) -0.006(2) 0.005(2) 0.000(2)
O(4) 0.060(4) 0.049(4) 0.042(4) 0.027(3) -0.010(3) -0.014(3)
O(5) 0.041(3) 0.024(3) 0.037(3) -0.003(2) -0.007(2) 0.008(2)
O(6) 0.034(3) 0.034(3) 0.032(3) 0.013(2) -0.002(2) 0.001(2)
O(7) 0.041(3) 0.031(3) 0.041(3) 0.013(2) 0.004(2) 0.003(2)
O(8) 0.071(4) 0.042(3) 0.055(4) -0.018(3) 0.033(3) -0.012(3)
C(1) 0.041(5) 0.023(4) 0.033(5) 0.003(3) 0.010(4) -0.009(3)
C(2) 0.038(5) 0.024(4) 0.036(5) 0.006(3) 0.007(3) -0.008(3)
C(3) 0.044(5) 0.032(4) 0.036(5) 0.012(4) -0.002(4) 0.001(3)
C(4) 0.053(5) 0.031(4) 0.031(5) 0.003(4) 0.011(4) 0.010(3)
C(5) 0.049(5) 0.023(4) 0.037(5) -0.004(3) 0.011(4) -0.004(3)
C(6) 0.043(5) 0.022(4) 0.034(4) 0.005(3) 0.013(4) -0.004(3)
C(7) 0.035(4) 0.035(4) 0.035(5) 0.002(3) 0.008(3) -0.001(3)
C(8) 0.030(4) 0.025(4) 0.039(5) 0.008(3) 0.010(4) 0.006(3)
C(9) 0.028(4) 0.032(4) 0.029(4) 0.004(3) -0.003(3) 0.003(3)
C(10) 0.031(5) 0.039(5) 0.055(6) -0.002(4) 0.009(4) 0.002(4)
C(11) 0.034(5) 0.056(6) 0.065(7) 0.000(4) 0.020(4) 0.013(5)
C(12) 0.041(5) 0.062(6) 0.036(5) 0.013(4) 0.017(4) 0.013(4)
C(13) 0.031(4) 0.037(4) 0.037(5) 0.009(3) 0.009(3) 0.007(3)
C(14) 0.049(5) 0.033(4) 0.042(5) 0.008(4) 0.020(4) -0.007(4)
C(15) 0.054(5) 0.023(4) 0.034(5) 0.003(3) 0.011(4) -0.002(3)
C(16) 0.048(5) 0.031(4) 0.036(5) 0.002(4) 0.008(4) -0.013(4)
C(17) 0.053(6) 0.042(5) 0.044(5) -0.002(4) 0.019(4) -0.013(4)
C(18) 0.073(7) 0.044(5) 0.038(5) -0.002(5) 0.008(5) -0.004(4)
C(19) 0.051(6) 0.037(5) 0.041(5) 0.001(4) -0.005(4) -0.004(4)
C(20) 0.048(5) 0.033(4) 0.026(4) -0.006(4) 0.002(4) -0.006(3)
C(21) 0.040(5) 0.041(5) 0.044(5) -0.007(4) -0.001(4) -0.009(4)
C(22) 0.037(4) 0.027(4) 0.037(5) 0.009(3) 0.007(3) 0.005(3)
C(23) 0.032(4) 0.037(4) 0.037(5) -0.002(3) 0.007(4) 0.002(4)
C(24) 0.038(5) 0.066(6) 0.043(5) 0.002(4) -0.001(4) 0.010(5)
C(25) 0.030(5) 0.056(6) 0.071(7) 0.012(4) 0.006(4) 0.022(5)
C(26) 0.038(5) 0.039(5) 0.064(6) 0.012(4) 0.015(4) 0.014(4)
C(27) 0.035(5) 0.038(4) 0.041(5) -0.003(3) 0.014(4) 0.002(4)
C(28) 0.050(5) 0.035(4) 0.040(5) 0.010(4) 0.016(4) 0.000(4)
C(29) 0.067(6) 0.051(6) 0.032(5) 0.016(5) -0.002(4) 0.000(4)
C(30) 0.064(6) 0.030(4) 0.031(5) -0.004(4) 0.011(4) -0.006(3)
C(31) 0.057(6) 0.046(5) 0.040(5) 0.004(4) 0.010(4) -0.007(4)
C(32) 0.061(6) 0.026(4) 0.093(8) 0.006(4) 0.022(6) -0.014(5)
C(33) 0.058(6) 0.021(4) 0.048(6) 0.005(4) 0.002(4) 0.003(4)
C(34) 0.050(6) 0.033(5) 0.062(6) -0.001(4) 0.026(5) -0.010(4)
C(35) 0.050(6) 0.060(6) 0.077(8) -0.003(5) -0.003(5) -0.036(6)
C(36) 0.044(6) 0.093(8) 0.060(7) 0.014(5) -0.003(5) -0.005(6)
C(37) 0.13(1) 0.043(6) 0.037(6) -0.002(6) -0.009(6) 0.001(5)
C(38) 0.119(9) 0.045(5) 0.046(6) -0.012(6) 0.042(6) 0.004(5)
C(39) 0.24(2) 0.064(8) 0.12(1) -0.06(1) 0.12(1) -0.024(8)
C(40) 0.066(7) 0.038(5) 0.095(9) -0.008(5) -0.008(6) 0.026(6)
C(41) 0.076(7) 0.024(4) 0.057(6) 0.029(4) -0.001(5) 0.000(4)
C(42) 0.049(6) 0.038(5) 0.078(7) 0.017(4) 0.004(5) 0.023(5)
C(43) 0.056(7) 0.101(10) 0.11(1) -0.001(6) -0.036(7) 0.051(9)
C(44) 0.27(2) 0.13(1) 0.08(1) 0.13(1) -0.10(1) -0.035(9)
C(45) 0.043(5) 0.014(3) 0.025(4) 0.000(3) -0.005(3) -0.006(3)
C(46) 0.038(4) 0.026(4) 0.030(4) 0.002(3) 0.004(3) -0.009(3)
C(47) 0.045(5) 0.027(4) 0.036(5) 0.001(3) 0.015(4) -0.001(3)
C(48) 0.059(6) 0.025(4) 0.033(5) 0.010(4) 0.009(4) -0.004(3)
C(49) 0.040(5) 0.028(4) 0.028(4) 0.007(3) 0.001(3) 0.000(3)
C(50) 0.033(4) 0.027(4) 0.036(5) 0.004(3) 0.003(3) -0.008(3)
C(51) 0.034(4) 0.030(4) 0.031(4) 0.009(3) 0.001(3) -0.006(3)
C(52) 0.037(4) 0.023(3) 0.026(4) -0.003(3) 0.005(3) 0.002(3)
C(53) 0.026(4) 0.036(4) 0.039(5) -0.001(3) 0.005(3) -0.006(3)
C(54) 0.033(5) 0.042(5) 0.059(6) 0.008(4) 0.012(4) 0.000(4)
C(55) 0.031(5) 0.064(6) 0.050(6) 0.011(4) -0.003(4) 0.007(5)
C(56) 0.041(5) 0.047(5) 0.044(5) -0.004(4) 0.000(4) 0.006(4)
C(57) 0.031(4) 0.038(4) 0.029(4) -0.001(3) 0.002(3) 0.005(3)
C(58) 0.048(5) 0.035(4) 0.039(5) -0.006(4) -0.003(4) -0.008(4)
C(59) 0.057(5) 0.021(4) 0.027(4) 0.008(3) 0.003(4) -0.003(3)
C(60) 0.055(5) 0.024(4) 0.036(5) 0.004(3) -0.001(4) -0.004(3)
C(61) 0.048(5) 0.047(5) 0.035(5) 0.004(4) -0.006(4) -0.012(4)
C(62) 0.069(7) 0.039(5) 0.031(5) 0.005(4) -0.004(5) -0.006(4)
C(63) 0.060(6) 0.036(4) 0.033(5) 0.005(4) 0.008(4) -0.009(4)
C(64) 0.044(5) 0.029(4) 0.033(5) 0.005(3) 0.002(4) -0.005(3)
C(65) 0.057(6) 0.035(4) 0.039(5) 0.010(4) 0.013(4) 0.000(4)
C(66) 0.036(5) 0.038(4) 0.037(5) 0.002(3) 0.008(4) 0.006(4)
C(67) 0.037(5) 0.038(4) 0.042(5) 0.014(4) 0.007(4) 0.005(4)
C(68) 0.041(5) 0.078(7) 0.044(6) 0.015(5) 0.013(4) 0.007(5)
C(69) 0.041(5) 0.074(7) 0.047(6) -0.008(5) 0.015(4) 0.018(5)
C(70) 0.033(5) 0.050(5) 0.061(6) -0.001(4) 0.000(4) 0.019(5)
C(71) 0.033(4) 0.032(4) 0.045(5) 0.000(3) 0.004(4) 0.006(4)
C(72) 0.039(5) 0.028(4) 0.052(5) -0.002(3) -0.002(4) 0.003(4)
C(73) 0.13(1) 0.040(5) 0.029(5) 0.013(6) -0.022(6) -0.007(4)
C(74) 0.110(9) 0.060(7) 0.037(6) -0.042(7) 0.014(6) -0.015(5)
C(75) 0.093(9) 0.10(1) 0.073(9) -0.031(8) 0.040(7) -0.048(7)
C(76) 0.12(1) 0.064(8) 0.11(1) 0.017(7) 0.037(9) -0.038(7)
C(77) 0.100(9) 0.021(4) 0.065(7) 0.013(5) 0.000(6) -0.018(4)
C(78) 0.120(10) 0.024(4) 0.048(6) -0.024(5) 0.035(6) -0.010(4)
C(79) 0.088(9) 0.070(8) 0.12(1) -0.034(7) -0.003(8) -0.047(8)
C(80) 0.083(9) 0.10(1) 0.083(10) 0.014(8) -0.024(7) -0.035(8)
C(81) 0.044(5) 0.038(4) 0.039(5) 0.010(4) 0.002(4) 0.013(4)
C(82) 0.035(4) 0.043(5) 0.032(5) 0.011(4) 0.002(4) 0.008(4)
C(83) 0.067(7) 0.075(7) 0.043(6) 0.020(5) 0.031(5) 0.028(5)
C(84) 0.044(6) 0.082(7) 0.080(8) 0.001(5) 0.028(5) 0.033(6)
C(85) 0.042(5) 0.050(5) 0.057(6) -0.005(4) 0.003(4) 0.024(5)
C(86) 0.054(6) 0.028(4) 0.055(6) -0.005(4) 0.013(4) 0.012(4)
C(87) 0.075(7) 0.029(4) 0.061(6) 0.014(4) 0.010(5) 0.012(4)
C(88) 0.053(6) 0.047(5) 0.083(8) 0.030(5) 0.009(5) 0.018(5)

loop_
_atom_type_symbol
_atom_type_description
_atom_type_scat_dispersion_real
_atom_type_scat_dispersion_imag
_atom_type_scat_source
C C 0.003 0.002
;International Tables for Crystallography
(1992, Vol. C, Tables 4.2.6.8 and 6.1.1.1)
;
H H 0.000 0.000
;International Tables for Crystallography
(1992, Vol. C, Table 6.1.1.2)
;
Ir Ir -1.444 7.990
;International Tables for Crystallography
(1992, Vol. C, Tables 4.2.6.8 and 6.1.1.1)
;
O O 0.011 0.006
;International Tables for Crystallography
(1992, Vol. C, Tables 4.2.6.8 and 6.1.1.1)
;
Rh Rh -1.118 0.919
;International Tables for Crystallography
(1992, Vol. C, Tables 4.2.6.8 and 6.1.1.1)
;

loop_
_geom_angle_atom_site_label_1
_geom_angle_atom_site_label_2
_geom_angle_atom_site_label_3
_geom_angle
_geom_angle_publ_flag
C(1) Ir(1) C(2) 35.7(2) yes
C(1) Ir(1) C(3) 64.0(3) yes
C(1) Ir(1) C(4) 76.6(3) yes
C(1) Ir(1) C(5) 63.8(3) yes
C(1) Ir(1) C(6) 35.8(2) yes
C(1) Ir(1) C(29) 93.0(3) yes
C(1) Ir(1) C(30) 98.6(3) yes
C(1) Ir(1) C(33) 162.1(3) yes
C(1) Ir(1) C(34) 158.0(3) yes
C(2) Ir(1) C(3) 35.1(3) yes
C(2) Ir(1) C(4) 64.5(3) yes
C(2) Ir(1) C(5) 75.1(3) yes
C(2) Ir(1) C(6) 63.8(3) yes
C(2) Ir(1) C(29) 114.9(3) yes
C(2) Ir(1) C(30) 98.2(3) yes
C(2) Ir(1) C(33) 126.5(3) yes
C(2) Ir(1) C(34) 162.3(3) yes
C(3) Ir(1) C(4) 36.5(3) yes
C(3) Ir(1) C(5) 64.7(3) yes
C(3) Ir(1) C(6) 75.3(3) yes
C(3) Ir(1) C(29) 149.1(3) yes
C(3) Ir(1) C(30) 121.0(3) yes
C(3) Ir(1) C(33) 101.1(3) yes
C(3) Ir(1) C(34) 127.8(3) yes
C(4) Ir(1) C(5) 36.6(3) yes
C(4) Ir(1) C(6) 64.4(3) yes
C(4) Ir(1) C(29) 161.8(3) yes
C(4) Ir(1) C(30) 156.8(3) yes
C(4) Ir(1) C(33) 97.4(3) yes
C(4) Ir(1) C(34) 102.9(3) yes
C(5) Ir(1) C(6) 34.8(2) yes
C(5) Ir(1) C(29) 125.4(3) yes
C(5) Ir(1) C(30) 158.2(3) yes
C(5) Ir(1) C(33) 120.6(3) yes
C(5) Ir(1) C(34) 102.5(3) yes
C(6) Ir(1) C(29) 98.4(3) yes
C(6) Ir(1) C(30) 123.6(3) yes
C(6) Ir(1) C(33) 154.5(3) yes
C(6) Ir(1) C(34) 123.8(3) yes
C(29) Ir(1) C(30) 38.4(3) yes
C(29) Ir(1) C(33) 96.7(3) yes
C(29) Ir(1) C(34) 81.1(4) yes
C(30) Ir(1) C(33) 80.3(3) yes
C(30) Ir(1) C(34) 90.0(3) yes
C(33) Ir(1) C(34) 39.5(3) yes
C(45) Ir(2) C(46) 35.7(2) yes
C(45) Ir(2) C(47) 63.9(3) yes
C(45) Ir(2) C(48) 76.7(3) yes
C(45) Ir(2) C(49) 64.0(2) yes
C(45) Ir(2) C(50) 35.9(2) yes
C(45) Ir(2) C(73) 92.8(3) yes
C(45) Ir(2) C(74) 99.2(3) yes
C(45) Ir(2) C(77) 166.6(4) yes
C(45) Ir(2) C(78) 154.3(4) yes
C(46) Ir(2) C(47) 35.2(2) yes
C(46) Ir(2) C(48) 64.6(3) yes
C(46) Ir(2) C(49) 75.5(3) yes
C(46) Ir(2) C(50) 64.1(2) yes
C(46) Ir(2) C(73) 99.2(3) yes
C(46) Ir(2) C(74) 124.6(4) yes
C(46) Ir(2) C(77) 152.2(4) yes
C(46) Ir(2) C(78) 120.4(4) yes
C(47) Ir(2) C(48) 36.2(3) yes
C(47) Ir(2) C(49) 64.8(3) yes
C(47) Ir(2) C(50) 75.6(3) yes
C(47) Ir(2) C(73) 127.1(4) yes
C(47) Ir(2) C(74) 159.7(4) yes
C(47) Ir(2) C(77) 118.9(4) yes
C(47) Ir(2) C(78) 100.0(3) yes
C(48) Ir(2) C(49) 37.0(3) yes
C(48) Ir(2) C(50) 65.1(3) yes
C(48) Ir(2) C(73) 163.1(4) yes
C(48) Ir(2) C(74) 155.9(4) yes
C(48) Ir(2) C(77) 98.3(3) yes
C(48) Ir(2) C(78) 102.5(3) yes
C(49) Ir(2) C(50) 35.1(2) yes
C(49) Ir(2) C(73) 147.5(4) yes
C(49) Ir(2) C(74) 119.8(4) yes
C(49) Ir(2) C(77) 104.5(3) yes
C(49) Ir(2) C(78) 129.6(4) yes
C(50) Ir(2) C(73) 113.5(4) yes
C(50) Ir(2) C(74) 97.5(3) yes
C(50) Ir(2) C(77) 130.7(4) yes
C(50) Ir(2) C(78) 164.5(4) yes
C(73) Ir(2) C(74) 37.9(4) yes
C(73) Ir(2) C(77) 94.7(4) yes
C(73) Ir(2) C(78) 81.2(4) yes
C(74) Ir(2) C(77) 80.2(4) yes
C(74) Ir(2) C(78) 91.3(3) yes
C(77) Ir(2) C(78) 38.6(4) yes
O(1) Rh(1) O(2) 91.1(2) yes
O(1) Rh(1) C(37) 90.1(3) yes
O(1) Rh(1) C(38) 89.3(3) yes
O(1) Rh(1) C(41) 159.3(3) yes
O(1) Rh(1) C(42) 162.4(3) yes
O(2) Rh(1) C(37) 164.8(4) yes
O(2) Rh(1) C(38) 157.2(3) yes
O(2) Rh(1) C(41) 89.5(3) yes
O(2) Rh(1) C(42) 92.2(3) yes
C(37) Rh(1) C(38) 38.0(4) yes
C(37) Rh(1) C(41) 94.8(4) yes
C(37) Rh(1) C(42) 82.3(4) yes
C(38) Rh(1) C(41) 82.3(4) yes
C(38) Rh(1) C(42) 94.2(4) yes
C(41) Rh(1) C(42) 38.1(3) yes
O(5) Rh(2) O(6) 92.8(2) yes
O(5) Rh(2) C(81) 86.5(2) yes
O(5) Rh(2) C(82) 89.0(3) yes
O(5) Rh(2) C(85) 158.6(3) yes
O(5) Rh(2) C(86) 161.8(3) yes
O(6) Rh(2) C(81) 149.7(3) yes
O(6) Rh(2) C(82) 171.9(2) yes
O(6) Rh(2) C(85) 92.9(3) yes
O(6) Rh(2) C(86) 89.8(3) yes
C(81) Rh(2) C(82) 38.2(3) yes
C(81) Rh(2) C(85) 98.8(3) yes
C(81) Rh(2) C(86) 82.2(3) yes
C(82) Rh(2) C(85) 82.7(3) yes
C(82) Rh(2) C(86) 90.9(3) yes
C(85) Rh(2) C(86) 38.8(3) yes
Rh(1) O(1) C(1) 126.2(5) yes
Rh(1) O(2) C(8) 130.2(5) yes
Rh(2) O(5) C(45) 126.1(4) yes
Rh(2) O(6) C(52) 131.6(4) yes
Ir(1) C(1) O(1) 124.6(5) yes
Ir(1) C(1) C(2) 70.6(4) yes
Ir(1) C(1) C(6) 71.2(4) yes
O(1) C(1) C(2) 120.2(7) yes
O(1) C(1) C(6) 122.2(7) yes
C(2) C(1) C(6) 117.4(7) yes
Ir(1) C(2) C(1) 73.7(4) yes
Ir(1) C(2) C(3) 69.5(4) yes
Ir(1) C(2) C(28) 130.7(5) yes
C(1) C(2) C(3) 120.5(7) yes
C(1) C(2) C(28) 118.7(7) yes
C(3) C(2) C(28) 120.8(7) yes
Ir(1) C(3) C(2) 75.5(4) yes
Ir(1) C(3) C(4) 69.4(4) yes
C(2) C(3) C(4) 121.0(7) yes
Ir(1) C(4) C(3) 74.1(4) yes
Ir(1) C(4) C(5) 75.0(5) yes
C(3) C(4) C(5) 120.0(7) yes
Ir(1) C(5) C(4) 68.5(4) yes
Ir(1) C(5) C(6) 75.4(4) yes
C(4) C(5) C(6) 120.8(7) yes
Ir(1) C(6) C(1) 73.0(4) yes
Ir(1) C(6) C(5) 69.9(4) yes
Ir(1) C(6) C(7) 131.6(5) yes
C(1) C(6) C(5) 120.1(7) yes
C(1) C(6) C(7) 120.7(6) yes
C(5) C(6) C(7) 119.1(7) yes
C(6) C(7) C(9) 111.2(6) yes
O(2) C(8) C(9) 119.0(7) yes
O(2) C(8) C(13) 120.1(7) yes
C(9) C(8) C(13) 120.9(7) yes
C(7) C(9) C(8) 121.6(7) yes
C(7) C(9) C(10) 121.0(7) yes
C(8) C(9) C(10) 117.3(7) yes
C(9) C(10) C(11) 123.0(7) yes
C(10) C(11) C(12) 118.2(8) yes
C(11) C(12) C(13) 123.1(8) yes
C(8) C(13) C(12) 117.5(7) yes
C(8) C(13) C(14) 121.9(7) yes
C(12) C(13) C(14) 120.6(7) yes
C(13) C(14) C(16) 116.1(6) yes
O(3) C(15) C(16) 118.1(7) yes
O(3) C(15) C(20) 118.4(7) yes
C(16) C(15) C(20) 123.4(8) yes
C(14) C(16) C(15) 120.7(7) yes
C(14) C(16) C(17) 122.5(8) yes
C(15) C(16) C(17) 116.8(8) yes
C(16) C(17) C(18) 121.8(8) yes
C(17) C(18) C(19) 119.5(8) yes
C(18) C(19) C(20) 121.3(8) yes
C(15) C(20) C(19) 117.3(8) yes
C(15) C(20) C(21) 122.4(7) yes
C(19) C(20) C(21) 120.4(7) yes
C(20) C(21) C(23) 116.5(6) yes
O(4) C(22) C(23) 123.2(7) yes
O(4) C(22) C(27) 114.8(7) yes
C(23) C(22) C(27) 122.0(7) yes
C(21) C(23) C(22) 122.2(7) yes
C(21) C(23) C(24) 120.9(7) yes
C(22) C(23) C(24) 116.8(7) yes
C(23) C(24) C(25) 121.4(8) yes
C(24) C(25) C(26) 120.7(8) yes
C(25) C(26) C(27) 120.2(8) yes
C(22) C(27) C(26) 118.7(8) yes
C(22) C(27) C(28) 120.1(7) yes
C(26) C(27) C(28) 121.1(7) yes
C(2) C(28) C(27) 111.3(6) yes
Ir(1) C(29) C(30) 70.9(5) yes
Ir(1) C(29) C(36) 113.7(7) yes
C(30) C(29) C(36) 123.3(8) yes
Ir(1) C(30) C(29) 70.8(5) yes
Ir(1) C(30) C(31) 115.1(6) yes
C(29) C(30) C(31) 123.4(7) yes
C(30) C(31) C(32) 112.0(7) yes
C(31) C(32) C(33) 113.5(7) yes
Ir(1) C(33) C(32) 111.8(5) yes
Ir(1) C(33) C(34) 69.9(4) yes
C(32) C(33) C(34) 124.9(8) yes
Ir(1) C(34) C(33) 70.7(4) yes
Ir(1) C(34) C(35) 113.2(6) yes
C(33) C(34) C(35) 121.6(8) yes
C(34) C(35) C(36) 113.1(8) yes
C(29) C(36) C(35) 113.0(8) yes
Rh(1) C(37) C(38) 71.1(6) yes
Rh(1) C(37) C(44) 110.2(10) yes
C(38) C(37) C(44) 124(1) yes
Rh(1) C(38) C(37) 70.9(6) yes
Rh(1) C(38) C(39) 111.4(7) yes
C(37) C(38) C(39) 125(1) yes
C(38) C(39) C(40) 116.3(9) yes
C(39) C(40) C(41) 115.7(8) yes
Rh(1) C(41) C(40) 111.7(6) yes
Rh(1) C(41) C(42) 70.6(5) yes
C(40) C(41) C(42) 124.9(9) yes
Rh(1) C(42) C(41) 71.4(5) yes
Rh(1) C(42) C(43) 113.4(8) yes
C(41) C(42) C(43) 123.1(9) yes
C(42) C(43) C(44) 113.4(9) yes
C(37) C(44) C(43) 118(1) yes
Ir(2) C(45) O(5) 123.8(5) yes
Ir(2) C(45) C(46) 72.3(4) yes
Ir(2) C(45) C(50) 71.3(4) yes
O(5) C(45) C(46) 118.9(6) yes
O(5) C(45) C(50) 121.8(7) yes
C(46) C(45) C(50) 119.2(6) yes
Ir(2) C(46) C(45) 72.0(4) yes
Ir(2) C(46) C(47) 69.7(4) yes
Ir(2) C(46) C(72) 129.9(5) yes
C(45) C(46) C(47) 119.2(7) yes
C(45) C(46) C(72) 120.7(7) yes
C(47) C(46) C(72) 120.2(7) yes
Ir(2) C(47) C(46) 75.2(4) yes
Ir(2) C(47) C(48) 68.4(4) yes
C(46) C(47) C(48) 120.9(7) yes
Ir(2) C(48) C(47) 75.4(5) yes
Ir(2) C(48) C(49) 74.1(4) yes
C(47) C(48) C(49) 120.2(7) yes
Ir(2) C(49) C(48) 68.9(4) yes
Ir(2) C(49) C(50) 75.2(4) yes
C(48) C(49) C(50) 120.8(7) yes
Ir(2) C(50) C(45) 72.8(4) yes
Ir(2) C(50) C(49) 69.8(4) yes
Ir(2) C(50) C(51) 131.3(5) yes
C(45) C(50) C(49) 119.5(7) yes
C(45) C(50) C(51) 120.9(7) yes
C(49) C(50) C(51) 119.6(6) yes
C(50) C(51) C(53) 112.0(6) yes
O(6) C(52) C(53) 121.3(6) yes
O(6) C(52) C(57) 119.6(6) yes
C(53) C(52) C(57) 119.1(7) yes
C(51) C(53) C(52) 120.1(6) yes
C(51) C(53) C(54) 120.0(7) yes
C(52) C(53) C(54) 119.8(7) yes
C(53) C(54) C(55) 121.3(7) yes
C(54) C(55) C(56) 118.2(7) yes
C(55) C(56) C(57) 124.0(8) yes
C(52) C(57) C(56) 117.5(7) yes
C(52) C(57) C(58) 121.0(6) yes
C(56) C(57) C(58) 121.5(7) yes
C(57) C(58) C(60) 115.2(6) yes
O(7) C(59) C(60) 118.3(7) yes
O(7) C(59) C(64) 119.2(7) yes
C(60) C(59) C(64) 122.4(8) yes
C(58) C(60) C(59) 120.8(7) yes
C(58) C(60) C(61) 122.2(8) yes
C(59) C(60) C(61) 117.0(8) yes
C(60) C(61) C(62) 121.3(8) yes
C(61) C(62) C(63) 120.3(8) yes
C(62) C(63) C(64) 120.3(8) yes
C(59) C(64) C(63) 118.7(7) yes
C(59) C(64) C(65) 120.9(7) yes
C(63) C(64) C(65) 120.4(8) yes
C(64) C(65) C(67) 115.9(6) yes
O(8) C(66) C(67) 123.0(7) yes
O(8) C(66) C(71) 116.2(7) yes
C(67) C(66) C(71) 120.7(8) yes
C(65) C(67) C(66) 121.2(7) yes
C(65) C(67) C(68) 120.5(8) yes
C(66) C(67) C(68) 118.3(8) yes
C(67) C(68) C(69) 119.9(8) yes
C(68) C(69) C(70) 121.0(8) yes
C(69) C(70) C(71) 121.4(8) yes
C(66) C(71) C(70) 118.4(8) yes
C(66) C(71) C(72) 119.4(7) yes
C(70) C(71) C(72) 122.2(7) yes
C(46) C(72) C(71) 111.1(6) yes
Ir(2) C(73) C(74) 71.0(6) yes
Ir(2) C(73) C(80) 112.7(8) yes
C(74) C(73) C(80) 124.6(9) yes
Ir(2) C(74) C(73) 71.1(6) yes
Ir(2) C(74) C(75) 114.3(8) yes
C(73) C(74) C(75) 120.2(9) yes
C(74) C(75) C(76) 114.4(9) yes
C(75) C(76) C(77) 112.8(9) yes
Ir(2) C(77) C(76) 113.3(8) yes
Ir(2) C(77) C(78) 70.4(5) yes
C(76) C(77) C(78) 125.1(10) yes
Ir(2) C(78) C(77) 71.1(5) yes
Ir(2) C(78) C(79) 112.1(7) yes
C(77) C(78) C(79) 121.6(9) yes
C(78) C(79) C(80) 116.5(9) yes
C(73) C(80) C(79) 113.3(9) yes
Rh(2) C(81) C(82) 71.6(4) yes
Rh(2) C(81) C(88) 110.2(6) yes
C(82) C(81) C(88) 126.9(8) yes
Rh(2) C(82) C(81) 70.2(5) yes
Rh(2) C(82) C(83) 113.1(6) yes
C(81) C(82) C(83) 123.7(7) yes
C(82) C(83) C(84) 111.6(7) yes
C(83) C(84) C(85) 113.5(7) yes
Rh(2) C(85) C(84) 109.6(6) yes
Rh(2) C(85) C(86) 71.2(5) yes
C(84) C(85) C(86) 124.8(8) yes
Rh(2) C(86) C(85) 70.1(5) yes
Rh(2) C(86) C(87) 113.1(6) yes
C(85) C(86) C(87) 124.9(8) yes
C(86) C(87) C(88) 111.2(7) yes
C(81) C(88) C(87) 113.4(7) yes

loop_
_geom_bond_atom_site_label_1
_geom_bond_atom_site_label_2
_geom_bond_distance
_geom_bond_publ_flag
Ir(1) C(1) 2.388(7) yes
Ir(1) C(2) 2.347(7) yes
Ir(1) C(3) 2.270(8) yes
Ir(1) C(4) 2.210(8) yes
Ir(1) C(5) 2.294(8) yes
Ir(1) C(6) 2.364(7) yes
Ir(1) C(29) 2.114(8) yes
Ir(1) C(30) 2.116(8) yes
Ir(1) C(33) 2.123(8) yes
Ir(1) C(34) 2.112(8) yes
Ir(2) C(45) 2.367(6) yes
Ir(2) C(46) 2.371(7) yes
Ir(2) C(47) 2.300(8) yes
Ir(2) C(48) 2.209(8) yes
Ir(2) C(49) 2.278(7) yes
Ir(2) C(50) 2.347(7) yes
Ir(2) C(73) 2.112(9) yes
Ir(2) C(74) 2.11(1) yes
Ir(2) C(77) 2.129(8) yes
Ir(2) C(78) 2.120(8) yes
Rh(1) O(1) 2.064(5) yes
Rh(1) O(2) 2.106(5) yes
Rh(1) C(37) 2.086(10) yes
Rh(1) C(38) 2.088(9) yes
Rh(1) C(41) 2.091(8) yes
Rh(1) C(42) 2.080(8) yes
Rh(2) O(5) 2.058(5) yes
Rh(2) O(6) 2.107(5) yes
Rh(2) C(81) 2.088(7) yes
Rh(2) C(82) 2.106(8) yes
Rh(2) C(85) 2.076(8) yes
Rh(2) C(86) 2.090(8) yes
O(1) C(1) 1.286(8) yes
O(2) C(8) 1.347(8) yes
O(3) C(15) 1.393(9) yes
O(4) C(22) 1.365(8) yes
O(5) C(45) 1.298(8) yes
O(6) C(52) 1.334(8) yes
O(7) C(59) 1.380(9) yes
O(8) C(66) 1.354(9) yes
C(1) C(2) 1.451(10) yes
C(1) C(6) 1.46(1) yes
C(2) C(3) 1.39(1) yes
C(2) C(28) 1.52(1) yes
C(3) C(4) 1.40(1) yes
C(4) C(5) 1.42(1) yes
C(5) C(6) 1.393(10) yes
C(6) C(7) 1.521(10) yes
C(7) C(9) 1.49(1) yes
C(8) C(9) 1.426(10) yes
C(8) C(13) 1.41(1) yes
C(9) C(10) 1.39(1) yes
C(10) C(11) 1.38(1) yes
C(11) C(12) 1.38(1) yes
C(12) C(13) 1.39(1) yes
C(13) C(14) 1.50(1) yes
C(14) C(16) 1.52(1) yes
C(15) C(16) 1.41(1) yes
C(15) C(20) 1.38(1) yes
C(16) C(17) 1.38(1) yes
C(17) C(18) 1.39(1) yes
C(18) C(19) 1.39(1) yes
C(19) C(20) 1.39(1) yes
C(20) C(21) 1.51(1) yes
C(21) C(23) 1.51(1) yes
C(22) C(23) 1.41(1) yes
C(22) C(27) 1.38(1) yes
C(23) C(24) 1.40(1) yes
C(24) C(25) 1.37(1) yes
C(25) C(26) 1.38(1) yes
C(26) C(27) 1.39(1) yes
C(27) C(28) 1.53(1) yes
C(29) C(30) 1.39(1) yes
C(29) C(36) 1.49(1) yes
C(30) C(31) 1.50(1) yes
C(31) C(32) 1.50(1) yes
C(32) C(33) 1.50(1) yes
C(33) C(34) 1.43(1) yes
C(34) C(35) 1.55(1) yes
C(35) C(36) 1.50(1) yes
C(37) C(38) 1.36(1) yes
C(37) C(44) 1.50(2) yes
C(38) C(39) 1.51(1) yes
C(39) C(40) 1.43(2) yes
C(40) C(41) 1.51(1) yes
C(41) C(42) 1.36(1) yes
C(42) C(43) 1.50(1) yes
C(43) C(44) 1.43(2) yes
C(45) C(46) 1.45(1) yes
C(45) C(50) 1.454(10) yes
C(46) C(47) 1.413(10) yes
C(46) C(72) 1.52(1) yes
C(47) C(48) 1.40(1) yes
C(48) C(49) 1.43(1) yes
C(49) C(50) 1.396(10) yes
C(50) C(51) 1.50(1) yes
C(51) C(53) 1.510(10) yes
C(52) C(53) 1.414(10) yes
C(52) C(57) 1.421(10) yes
C(53) C(54) 1.37(1) yes
C(54) C(55) 1.40(1) yes
C(55) C(56) 1.35(1) yes
C(56) C(57) 1.39(1) yes
C(57) C(58) 1.52(1) yes
C(58) C(60) 1.49(1) yes
C(59) C(60) 1.41(1) yes
C(59) C(64) 1.39(1) yes
C(60) C(61) 1.39(1) yes
C(61) C(62) 1.40(1) yes
C(62) C(63) 1.38(1) yes
C(63) C(64) 1.40(1) yes
C(64) C(65) 1.52(1) yes
C(65) C(67) 1.52(1) yes
C(66) C(67) 1.40(1) yes
C(66) C(71) 1.40(1) yes
C(67) C(68) 1.40(1) yes
C(68) C(69) 1.39(1) yes
C(69) C(70) 1.34(1) yes
C(70) C(71) 1.39(1) yes
C(71) C(72) 1.51(1) yes
C(73) C(74) 1.37(1) yes
C(73) C(80) 1.52(2) yes
C(74) C(75) 1.50(2) yes
C(75) C(76) 1.48(2) yes
C(76) C(77) 1.49(2) yes
C(77) C(78) 1.40(1) yes
C(78) C(79) 1.53(2) yes
C(79) C(80) 1.44(2) yes
C(81) C(82) 1.37(1) yes
C(81) C(88) 1.48(1) yes
C(82) C(83) 1.51(1) yes
C(83) C(84) 1.49(1) yes
C(84) C(85) 1.53(1) yes
C(85) C(86) 1.38(1) yes
C(86) C(87) 1.52(1) yes
C(87) C(88) 1.52(1) yes

loop_
_geom_contact_atom_site_label_1
_geom_contact_atom_site_label_2
_geom_contact_distance
_geom_contact_site_symmetry_2
O(3) C(70) 3.247(9) 2_556
O(7) C(26) 3.337(9) 2_566
C(3) C(18) 3.45(1) 2_555
C(4) C(18) 3.27(1) 2_555
C(5) C(18) 3.46(1) 2_555
C(12) C(24) 3.56(1) 2_555
C(17) C(19) 3.36(1) 2_555
C(17) C(18) 3.58(1) 2_555
C(18) C(18) 3.53(2) 2_555
C(18) C(19) 3.59(1) 2_555
C(47) C(62) 3.39(1) 2_667
C(48) C(62) 3.25(1) 2_667
C(49) C(62) 3.48(1) 2_667
C(61) C(63) 3.36(1) 2_667
C(61) C(62) 3.54(1) 2_667
C(62) C(62) 3.45(2) 2_667
C(62) C(63) 3.54(1) 2_667

loop_
_geom_hbond_atom_site_label_D
_geom_hbond_atom_site_label_H
_geom_hbond_atom_site_label_A
_geom_hbond_site_distance_dh
_geom_hbond_site_distance_ha
_geom_hbond_site_distance_da
_geom_hbond_angle_DHA
_geom_hbond_publ_flag
O3 H1 O2 1.050 1.527 2.512(5) 153.789 no
O4 H2 O2 0.944 2.902 3.217(6) 100.887 no
O4 H2 O3 0.944 1.707 2.604(7) 157.520 no
O7 H47 O6 0.960 1.563 2.508(6) 166.922 no
O8 H48 O6 1.180 2.819 3.216(7) 98.686 no
O8 H48 O7 1.180 1.493 2.628(6) 158.733 no

loop_
_geom_torsion_atom_site_label_1
_geom_torsion_atom_site_label_2
_geom_torsion_atom_site_label_3
_geom_torsion_atom_site_label_4
_geom_torsion
_geom_torsion_publ_flag
Ir(1) C(1) O(1) Rh(1) -141.8(4) yes
Ir(1) C(1) C(2) C(3) 53.4(6) yes
Ir(1) C(1) C(2) C(28) -127.9(6) yes
Ir(1) C(1) C(6) C(5) -53.6(6) yes
Ir(1) C(1) C(6) C(7) 128.8(7) yes
Ir(1) C(2) C(1) O(1) 119.4(7) yes
Ir(1) C(2) C(1) C(6) -55.4(6) yes
Ir(1) C(2) C(3) C(4) 54.6(7) yes
Ir(1) C(2) C(28) C(27) 155.8(5) yes
Ir(1) C(3) C(2) C(1) -55.4(6) yes
Ir(1) C(3) C(2) C(28) 126.0(7) yes
Ir(1) C(3) C(4) C(5) 61.6(7) yes
Ir(1) C(4) C(3) C(2) -57.4(7) yes
Ir(1) C(4) C(5) C(6) 56.5(7) yes
Ir(1) C(5) C(4) C(3) -61.1(7) yes
Ir(1) C(5) C(6) C(1) 55.0(6) yes
Ir(1) C(5) C(6) C(7) -127.3(6) yes
Ir(1) C(6) C(1) O(1) -119.6(7) yes
Ir(1) C(6) C(1) C(2) 55.2(6) yes
Ir(1) C(6) C(5) C(4) -53.3(7) yes
Ir(1) C(6) C(7) C(9) -160.0(5) yes
Ir(1) C(29) C(30) C(31) -108.0(8) yes
Ir(1) C(29) C(36) C(35) 27(1) yes
Ir(1) C(30) C(29) C(36) 106.3(9) yes
Ir(1) C(30) C(31) C(32) 10.3(9) yes
Ir(1) C(33) C(32) C(31) 30.2(10) yes
Ir(1) C(33) C(34) C(35) -105.9(8) yes
Ir(1) C(34) C(33) C(32) 103.1(7) yes
Ir(1) C(34) C(35) C(36) 8.4(10) yes
Ir(2) C(45) O(5) Rh(2) -142.4(4) yes
Ir(2) C(45) C(46) C(47) 53.1(6) yes
Ir(2) C(45) C(46) C(72) -126.3(6) yes
Ir(2) C(45) C(50) C(49) -53.8(6) yes
Ir(2) C(45) C(50) C(51) 128.3(7) yes
Ir(2) C(46) C(45) O(5) 119.4(6) yes
Ir(2) C(46) C(45) C(50) -55.7(6) yes
Ir(2) C(46) C(47) C(48) 52.9(6) yes
Ir(2) C(46) C(72) C(71) 157.1(5) yes
Ir(2) C(47) C(46) C(45) -54.3(6) yes
Ir(2) C(47) C(46) C(72) 125.2(6) yes
Ir(2) C(47) C(48) C(49) 61.5(6) yes
Ir(2) C(48) C(47) C(46) -56.0(7) yes
Ir(2) C(48) C(49) C(50) 56.6(6) yes
Ir(2) C(49) C(48) C(47) -62.1(7) yes
Ir(2) C(49) C(50) C(45) 55.2(6) yes
Ir(2) C(49) C(50) C(51) -126.8(6) yes
Ir(2) C(50) C(45) O(5) -118.7(6) yes
Ir(2) C(50) C(45) C(46) 56.2(6) yes
Ir(2) C(50) C(49) C(48) -53.6(6) yes
Ir(2) C(50) C(51) C(53) -159.7(5) yes
Ir(2) C(73) C(74) C(75) 107(1) yes
Ir(2) C(73) C(80) C(79) -22(1) yes
Ir(2) C(74) C(73) C(80) -105(1) yes
Ir(2) C(74) C(75) C(76) -7(1) yes
Ir(2) C(77) C(76) C(75) -24(1) yes
Ir(2) C(77) C(78) C(79) 104.9(9) yes
Ir(2) C(78) C(77) C(76) -105.3(10) yes
Ir(2) C(78) C(79) C(80) -2(1) yes
Rh(1) O(1) C(1) C(2) 131.9(6) yes
Rh(1) O(1) C(1) C(6) -53.4(9) yes
Rh(1) O(2) C(8) C(9) -45.4(9) yes
Rh(1) O(2) C(8) C(13) 137.0(6) yes
Rh(1) C(37) C(38) C(39) 103(1) yes
Rh(1) C(37) C(44) C(43) -16(2) yes
Rh(1) C(38) C(37) C(44) -101(1) yes
Rh(1) C(38) C(39) C(40) 10(1) yes
Rh(1) C(41) C(40) C(39) -11(1) yes
Rh(1) C(41) C(42) C(43) 106(1) yes
Rh(1) C(42) C(41) C(40) -103.5(8) yes
Rh(1) C(42) C(43) C(44) 5(1) yes
Rh(2) O(5) C(45) C(46) 130.3(5) yes
Rh(2) O(5) C(45) C(50) -54.7(9) yes
Rh(2) O(6) C(52) C(53) -40.8(9) yes
Rh(2) O(6) C(52) C(57) 141.6(5) yes
Rh(2) C(81) C(82) C(83) -105.1(8) yes
Rh(2) C(81) C(88) C(87) 34.9(10) yes
Rh(2) C(82) C(81) C(88) 101.8(9) yes
Rh(2) C(82) C(83) C(84) 12.6(9) yes
Rh(2) C(85) C(84) C(83) 34.2(10) yes
Rh(2) C(85) C(86) C(87) -104.9(8) yes
Rh(2) C(86) C(85) C(84) 101.2(9) yes
Rh(2) C(86) C(87) C(88) 11.0(10) yes
O(1) Rh(1) O(2) C(8) 98.2(6) yes
O(1) Rh(1) C(37) C(38) 88.8(6) yes
O(1) Rh(1) C(37) C(44) -150(1) yes
O(1) Rh(1) C(38) C(37) -91.0(6) yes
O(1) Rh(1) C(38) C(39) 147(1) yes
O(1) Rh(1) C(41) C(40) -53(1) yes
O(1) Rh(1) C(41) C(42) -174.0(7) yes
O(1) Rh(1) C(42) C(41) 173.0(8) yes
O(1) Rh(1) C(42) C(43) 54(1) yes
O(1) C(1) Ir(1) C(2) -114.0(8) yes
O(1) C(1) Ir(1) C(3) -142.1(7) yes
O(1) C(1) Ir(1) C(4) -178.7(7) yes
O(1) C(1) Ir(1) C(5) 144.7(7) yes
O(1) C(1) Ir(1) C(6) 116.6(8) yes
O(1) C(1) Ir(1) C(29) 16.4(7) yes
O(1) C(1) Ir(1) C(30) -21.8(7) yes
O(1) C(1) Ir(1) C(33) -106(1) yes
O(1) C(1) Ir(1) C(34) 90(1) yes
O(1) C(1) C(2) C(3) 172.8(7) yes
O(1) C(1) C(2) C(28) -8(1) yes
O(1) C(1) C(6) C(5) -173.2(7) yes
O(1) C(1) C(6) C(7) 9(1) yes
O(2) Rh(1) O(1) C(1) -12.6(6) yes
O(2) Rh(1) C(37) C(38) -176.7(9) yes
O(2) Rh(1) C(37) C(44) -55(1) yes
O(2) Rh(1) C(38) C(37) 177.8(6) yes
O(2) Rh(1) C(38) C(39) 56(1) yes
O(2) Rh(1) C(41) C(40) -144.9(7) yes
O(2) Rh(1) C(41) C(42) 94.3(6) yes
O(2) Rh(1) C(42) C(41) -86.3(6) yes
O(2) Rh(1) C(42) C(43) 154.9(7) yes
O(2) C(8) C(9) C(7) -2(1) yes
O(2) C(8) C(9) C(10) -179.6(6) yes
O(2) C(8) C(13) C(12) -179.7(6) yes
O(2) C(8) C(13) C(14) 1(1) yes
O(3) C(15) C(16) C(14) 3.1(10) yes
O(3) C(15) C(16) C(17) -176.8(7) yes
O(3) C(15) C(20) C(19) 177.0(6) yes
O(3) C(15) C(20) C(21) -2(1) yes
O(4) C(22) C(23) C(21) -6(1) yes
O(4) C(22) C(23) C(24) 174.3(7) yes
O(4) C(22) C(27) C(26) -173.9(7) yes
O(4) C(22) C(27) C(28) 8(1) yes
O(5) Rh(2) O(6) C(52) 92.8(6) yes
O(5) Rh(2) C(81) C(82) -92.9(5) yes
O(5) Rh(2) C(81) C(88) 143.6(6) yes
O(5) Rh(2) C(82) C(81) 85.6(5) yes
O(5) Rh(2) C(82) C(83) -155.3(6) yes
O(5) Rh(2) C(85) C(84) 47(1) yes
O(5) Rh(2) C(85) C(86) 168.7(6) yes
O(5) Rh(2) C(86) C(85) -166.8(7) yes
O(5) Rh(2) C(86) C(87) -46(1) yes
O(5) C(45) Ir(2) C(46) -113.4(8) yes
O(5) C(45) Ir(2) C(47) -141.9(7) yes
O(5) C(45) Ir(2) C(48) -178.1(7) yes
O(5) C(45) Ir(2) C(49) 144.9(7) yes
O(5) C(45) Ir(2) C(50) 116.2(8) yes
O(5) C(45) Ir(2) C(73) -11.5(7) yes
O(5) C(45) Ir(2) C(74) 26.1(7) yes
O(5) C(45) Ir(2) C(77) 112(1) yes
O(5) C(45) Ir(2) C(78) -86.9(10) yes
O(5) C(45) C(46) C(47) 172.5(6) yes
O(5) C(45) C(46) C(72) -6.9(10) yes
O(5) C(45) C(50) C(49) -172.5(7) yes
O(5) C(45) C(50) C(51) 9(1) yes
O(6) Rh(2) O(5) C(45) -10.6(6) yes
O(6) Rh(2) C(81) C(82) 177.6(4) yes
O(6) Rh(2) C(81) C(88) 54.1(8) yes
O(6) Rh(2) C(82) C(81) -171(1) yes
O(6) Rh(2) C(82) C(83) -52(2) yes
O(6) Rh(2) C(85) C(84) 152.6(6) yes
O(6) Rh(2) C(85) C(86) -86.2(5) yes
O(6) Rh(2) C(86) C(85) 94.8(5) yes
O(6) Rh(2) C(86) C(87) -144.7(6) yes
O(6) C(52) C(53) C(51) -4(1) yes
O(6) C(52) C(53) C(54) 179.0(7) yes
O(6) C(52) C(57) C(56) -179.5(7) yes
O(6) C(52) C(57) C(58) 2(1) yes
O(7) C(59) C(60) C(58) 6(1) yes
O(7) C(59) C(60) C(61) -176.6(6) yes
O(7) C(59) C(64) C(63) 176.9(6) yes
O(7) C(59) C(64) C(65) -3(1) yes
O(8) C(66) C(67) C(65) -7(1) yes
O(8) C(66) C(67) C(68) 173.1(7) yes
O(8) C(66) C(71) C(70) -171.9(7) yes
O(8) C(66) C(71) C(72) 8(1) yes
C(1) Ir(1) C(2) C(3) -132.4(7) yes
C(1) Ir(1) C(2) C(28) 114.1(9) yes
C(1) Ir(1) C(3) C(2) 28.7(4) yes
C(1) Ir(1) C(3) C(4) -103.1(5) yes
C(1) Ir(1) C(4) C(3) 64.1(4) yes
C(1) Ir(1) C(4) C(5) -63.8(4) yes
C(1) Ir(1) C(5) C(4) 103.3(5) yes
C(1) Ir(1) C(5) C(6) -28.9(4) yes
C(1) Ir(1) C(6) C(5) 132.2(7) yes
C(1) Ir(1) C(6) C(7) -116.3(9) yes
C(1) Ir(1) C(29) C(30) -100.0(5) yes
C(1) Ir(1) C(29) C(36) 141.1(7) yes
C(1) Ir(1) C(30) C(29) 84.0(5) yes
C(1) Ir(1) C(30) C(31) -157.3(6) yes
C(1) Ir(1) C(33) C(32) 69(1) yes
C(1) Ir(1) C(33) C(34) -170.2(8) yes
C(1) Ir(1) C(34) C(33) 172.0(7) yes
C(1) Ir(1) C(34) C(35) -70(1) yes
C(1) O(1) Rh(1) C(37) 152.2(7) yes
C(1) O(1) Rh(1) C(38) -169.8(7) yes
C(1) O(1) Rh(1) C(41) -104.1(10) yes
C(1) O(1) Rh(1) C(42) 88(1) yes
C(1) C(2) Ir(1) C(3) 132.4(7) yes
C(1) C(2) Ir(1) C(4) 102.9(5) yes
C(1) C(2) Ir(1) C(5) 65.5(5) yes
C(1) C(2) Ir(1) C(6) 30.3(4) yes
C(1) C(2) Ir(1) C(29) -57.0(5) yes
C(1) C(2) Ir(1) C(30) -93.3(5) yes
C(1) C(2) Ir(1) C(33) -177.2(4) yes
C(1) C(2) Ir(1) C(34) 149.9(9) yes
C(1) C(2) C(3) C(4) 0(1) yes
C(1) C(2) C(28) C(27) -111.4(8) yes
C(1) C(6) Ir(1) C(2) -30.2(4) yes
C(1) C(6) Ir(1) C(3) -65.6(5) yes
C(1) C(6) Ir(1) C(4) -102.9(5) yes
C(1) C(6) Ir(1) C(5) -132.2(7) yes
C(1) C(6) Ir(1) C(29) 83.5(5) yes
C(1) C(6) Ir(1) C(30) 52.1(5) yes
C(1) C(6) Ir(1) C(33) -150.7(6) yes
C(1) C(6) Ir(1) C(34) 168.4(5) yes
C(1) C(6) C(5) C(4) 1(1) yes
C(1) C(6) C(7) C(9) 105.8(8) yes
C(2) Ir(1) C(1) C(6) 129.4(7) yes
C(2) Ir(1) C(3) C(4) -131.7(7) yes
C(2) Ir(1) C(4) C(3) 28.4(4) yes
C(2) Ir(1) C(4) C(5) -99.6(5) yes
C(2) Ir(1) C(5) C(4) 67.0(5) yes
C(2) Ir(1) C(5) C(6) -65.2(5) yes
C(2) Ir(1) C(6) C(5) 102.0(5) yes
C(2) Ir(1) C(6) C(7) -146.4(8) yes
C(2) Ir(1) C(29) C(30) -70.7(5) yes
C(2) Ir(1) C(29) C(36) 170.4(6) yes
C(2) Ir(1) C(30) C(29) 120.1(5) yes
C(2) Ir(1) C(30) C(31) -121.2(6) yes
C(2) Ir(1) C(33) C(32) 74.4(7) yes
C(2) Ir(1) C(33) C(34) -165.0(5) yes
C(2) Ir(1) C(34) C(33) 43(1) yes
C(2) Ir(1) C(34) C(35) 160.4(8) yes
C(2) C(1) Ir(1) C(3) -28.2(4) yes
C(2) C(1) Ir(1) C(4) -64.7(5) yes
C(2) C(1) Ir(1) C(5) -101.3(5) yes
C(2) C(1) Ir(1) C(6) -129.4(7) yes
C(2) C(1) Ir(1) C(29) 130.4(5) yes
C(2) C(1) Ir(1) C(30) 92.2(5) yes
C(2) C(1) Ir(1) C(33) 7(1) yes
C(2) C(1) Ir(1) C(34) -156.0(8) yes
C(2) C(1) C(6) C(5) 1(1) yes
C(2) C(1) C(6) C(7) -176.1(6) yes
C(2) C(3) Ir(1) C(4) 131.7(7) yes
C(2) C(3) Ir(1) C(5) 100.4(5) yes
C(2) C(3) Ir(1) C(6) 65.1(4) yes
C(2) C(3) Ir(1) C(29) -16.7(8) yes
C(2) C(3) Ir(1) C(30) -55.6(5) yes
C(2) C(3) Ir(1) C(33) -140.9(5) yes
C(2) C(3) Ir(1) C(34) -173.4(4) yes
C(2) C(3) C(4) C(5) 4(1) yes
C(2) C(28) C(27) C(22) 71.6(9) yes
C(2) C(28) C(27) C(26) -105.8(8) yes
C(3) Ir(1) C(1) C(6) 101.2(5) yes
C(3) Ir(1) C(2) C(28) -113.5(8) yes
C(3) Ir(1) C(4) C(5) -128.0(6) yes
C(3) Ir(1) C(5) C(4) 31.2(4) yes
C(3) Ir(1) C(5) C(6) -101.0(5) yes
C(3) Ir(1) C(6) C(5) 66.5(5) yes
C(3) Ir(1) C(6) C(7) 178.1(7) yes
C(3) Ir(1) C(29) C(30) -60.2(8) yes
C(3) Ir(1) C(29) C(36) -179.1(6) yes
C(3) Ir(1) C(30) C(29) 148.7(5) yes
C(3) Ir(1) C(30) C(31) -92.6(6) yes
C(3) Ir(1) C(33) C(32) 101.2(7) yes
C(3) Ir(1) C(33) C(34) -138.2(5) yes
C(3) Ir(1) C(34) C(33) 56.0(6) yes
C(3) Ir(1) C(34) C(35) 173.0(5) yes
C(3) C(2) Ir(1) C(4) -29.4(4) yes
C(3) C(2) Ir(1) C(5) -66.9(5) yes
C(3) C(2) Ir(1) C(6) -102.1(5) yes
C(3) C(2) Ir(1) C(29) 170.6(5) yes
C(3) C(2) Ir(1) C(30) 134.4(5) yes
C(3) C(2) Ir(1) C(33) 50.4(6) yes
C(3) C(2) Ir(1) C(34) 17(1) yes
C(3) C(2) C(1) C(6) -2(1) yes
C(3) C(2) C(28) C(27) 67.3(9) yes
C(3) C(4) Ir(1) C(5) 128.0(6) yes
C(3) C(4) Ir(1) C(6) 100.0(5) yes
C(3) C(4) Ir(1) C(29) 120(1) yes
C(3) C(4) Ir(1) C(30) -16.2(9) yes
C(3) C(4) Ir(1) C(33) -98.8(5) yes
C(3) C(4) Ir(1) C(34) -138.5(5) yes
C(3) C(4) C(5) C(6) -4(1) yes
C(4) Ir(1) C(1) C(6) 64.7(5) yes
C(4) Ir(1) C(2) C(28) -143.0(7) yes
C(4) Ir(1) C(5) C(6) -132.2(7) yes
C(4) Ir(1) C(6) C(5) 29.3(5) yes
C(4) Ir(1) C(6) C(7) 140.8(8) yes
C(4) Ir(1) C(29) C(30) -154.3(9) yes
C(4) Ir(1) C(29) C(36) 86(1) yes
C(4) Ir(1) C(30) C(29) 159.9(7) yes
C(4) Ir(1) C(30) C(31) -81.4(9) yes
C(4) Ir(1) C(33) C(32) 138.0(7) yes
C(4) Ir(1) C(33) C(34) -101.4(5) yes
C(4) Ir(1) C(34) C(33) 85.9(5) yes
C(4) Ir(1) C(34) C(35) -157.1(6) yes
C(4) C(3) Ir(1) C(5) -31.3(4) yes
C(4) C(3) Ir(1) C(6) -66.7(4) yes
C(4) C(3) Ir(1) C(29) -148.4(6) yes
C(4) C(3) Ir(1) C(30) 172.6(4) yes
C(4) C(3) Ir(1) C(33) 87.4(5) yes
C(4) C(3) Ir(1) C(34) 54.9(6) yes
C(4) C(3) C(2) C(28) -179.4(7) yes
C(4) C(5) Ir(1) C(6) 132.2(7) yes
C(4) C(5) Ir(1) C(29) 177.2(5) yes
C(4) C(5) Ir(1) C(30) 141.7(8) yes
C(4) C(5) Ir(1) C(33) -57.0(5) yes
C(4) C(5) Ir(1) C(34) -95.0(5) yes
C(4) C(5) C(6) C(7) 179.4(7) yes
C(5) Ir(1) C(1) C(6) 28.1(4) yes
C(5) Ir(1) C(2) C(28) 179.6(7) yes
C(5) Ir(1) C(6) C(7) 111.5(9) yes
C(5) Ir(1) C(29) C(30) -159.7(4) yes
C(5) Ir(1) C(29) C(36) 81.4(7) yes
C(5) Ir(1) C(30) C(29) 49.7(10) yes
C(5) Ir(1) C(30) C(31) 168.4(6) yes
C(5) Ir(1) C(33) C(32) 168.2(6) yes
C(5) Ir(1) C(33) C(34) -71.1(6) yes
C(5) Ir(1) C(34) C(33) 123.4(5) yes
C(5) Ir(1) C(34) C(35) -119.5(6) yes
C(5) C(4) Ir(1) C(6) -27.9(4) yes
C(5) C(4) Ir(1) C(29) -7(1) yes
C(5) C(4) Ir(1) C(30) -144.2(7) yes
C(5) C(4) Ir(1) C(33) 133.3(5) yes
C(5) C(4) Ir(1) C(34) 93.6(5) yes
C(5) C(6) Ir(1) C(29) -144.4(5) yes
C(5) C(6) Ir(1) C(30) -175.8(5) yes
C(5) C(6) Ir(1) C(33) -18.6(9) yes
C(5) C(6) Ir(1) C(34) -59.5(6) yes
C(5) C(6) C(7) C(9) -71.8(9) yes
C(6) Ir(1) C(2) C(28) 144.4(7) yes
C(6) Ir(1) C(29) C(30) -135.6(5) yes
C(6) Ir(1) C(29) C(36) 105.5(7) yes
C(6) Ir(1) C(30) C(29) 56.2(6) yes
C(6) Ir(1) C(30) C(31) 174.9(5) yes
C(6) Ir(1) C(33) C(32) -179.6(6) yes
C(6) Ir(1) C(33) C(34) -59.0(9) yes
C(6) Ir(1) C(34) C(33) 153.6(5) yes
C(6) Ir(1) C(34) C(35) -89.3(6) yes
C(6) C(1) Ir(1) C(29) -100.2(5) yes
C(6) C(1) Ir(1) C(30) -138.4(5) yes
C(6) C(1) Ir(1) C(33) 136.7(9) yes
C(6) C(1) Ir(1) C(34) -26(1) yes
C(6) C(1) C(2) C(28) 176.6(6) yes
C(6) C(5) Ir(1) C(29) 45.0(6) yes
C(6) C(5) Ir(1) C(30) 9(1) yes
C(6) C(5) Ir(1) C(33) 170.8(5) yes
C(6) C(5) Ir(1) C(34) 132.8(5) yes
C(6) C(7) C(9) C(8) -65.2(9) yes
C(6) C(7) C(9) C(10) 111.5(8) yes
C(7) C(6) Ir(1) C(29) -32.8(7) yes
C(7) C(6) Ir(1) C(30) -64.2(8) yes
C(7) C(6) Ir(1) C(33) 93.0(9) yes
C(7) C(6) Ir(1) C(34) 52.1(8) yes
C(7) C(9) C(8) C(13) 174.7(7) yes
C(7) C(9) C(10) C(11) -177.0(8) yes
C(8) O(2) Rh(1) C(37) 3(1) yes
C(8) O(2) Rh(1) C(38) -170.9(8) yes
C(8) O(2) Rh(1) C(41) -102.5(6) yes
C(8) O(2) Rh(1) C(42) -64.5(6) yes
C(8) C(9) C(10) C(11) 0(1) yes
C(8) C(13) C(12) C(11) -1(1) yes
C(8) C(13) C(14) C(16) 72.1(10) yes
C(9) C(8) C(13) C(12) 2(1) yes
C(9) C(8) C(13) C(14) -176.2(7) yes
C(9) C(10) C(11) C(12) 1(1) yes
C(10) C(9) C(8) C(13) -2(1) yes
C(10) C(11) C(12) C(13) 0(1) yes
C(11) C(12) C(13) C(14) 177.6(8) yes
C(12) C(13) C(14) C(16) -106.8(8) yes
C(13) C(14) C(16) C(15) -95.8(9) yes
C(13) C(14) C(16) C(17) 84.0(9) yes
C(14) C(16) C(15) C(20) -178.0(7) yes
C(14) C(16) C(17) C(18) 179.5(7) yes
C(15) C(16) C(17) C(18) 0(1) yes
C(15) C(20) C(19) C(18) 0(1) yes
C(15) C(20) C(21) C(23) 93.3(9) yes
C(16) C(15) C(20) C(19) -1(1) yes
C(16) C(15) C(20) C(21) 178.9(7) yes
C(16) C(17) C(18) C(19) 0(1) yes
C(17) C(16) C(15) C(20) 2(1) yes
C(17) C(18) C(19) C(20) 1(1) yes
C(18) C(19) C(20) C(21) 179.4(7) yes
C(19) C(20) C(21) C(23) -85.8(9) yes
C(20) C(21) C(23) C(22) -72.8(10) yes
C(20) C(21) C(23) C(24) 106.7(9) yes
C(21) C(23) C(22) C(27) 174.4(7) yes
C(21) C(23) C(24) C(25) -178.2(8) yes
C(22) C(23) C(24) C(25) 1(1) yes
C(22) C(27) C(26) C(25) -2(1) yes
C(23) C(22) C(27) C(26) 5(1) yes
C(23) C(22) C(27) C(28) -172.0(7) yes
C(23) C(24) C(25) C(26) 1(1) yes
C(24) C(23) C(22) C(27) -5(1) yes
C(24) C(25) C(26) C(27) -1(1) yes
C(25) C(26) C(27) C(28) 175.4(8) yes
C(28) C(2) Ir(1) C(29) 57.1(7) yes
C(28) C(2) Ir(1) C(30) 20.9(7) yes
C(28) C(2) Ir(1) C(33) -63.1(8) yes
C(28) C(2) Ir(1) C(34) -95(1) yes
C(29) Ir(1) C(30) C(31) 118.7(8) yes
C(29) Ir(1) C(33) C(32) -53.5(7) yes
C(29) Ir(1) C(33) C(34) 67.1(6) yes
C(29) Ir(1) C(34) C(33) -112.1(6) yes
C(29) Ir(1) C(34) C(35) 4.9(6) yes
C(29) C(30) Ir(1) C(33) -114.1(5) yes
C(29) C(30) Ir(1) C(34) -75.6(5) yes
C(29) C(30) C(31) C(32) 93(1) yes
C(29) C(36) C(35) C(34) -22(1) yes
C(30) Ir(1) C(29) C(36) -118.9(9) yes
C(30) Ir(1) C(33) C(32) -18.7(7) yes
C(30) Ir(1) C(33) C(34) 101.9(6) yes
C(30) Ir(1) C(34) C(33) -74.7(5) yes
C(30) Ir(1) C(34) C(35) 42.4(6) yes
C(30) C(29) Ir(1) C(33) 65.0(5) yes
C(30) C(29) Ir(1) C(34) 101.3(5) yes
C(30) C(29) C(36) C(35) -54(1) yes
C(30) C(31) C(32) C(33) -26(1) yes
C(31) C(30) Ir(1) C(33) 4.7(6) yes
C(31) C(30) Ir(1) C(34) 43.1(7) yes
C(31) C(30) C(29) C(36) -1(1) yes
C(31) C(32) C(33) C(34) -49(1) yes
C(32) C(33) Ir(1) C(34) -120.6(9) yes
C(32) C(33) C(34) C(35) -2(1) yes
C(33) Ir(1) C(29) C(36) -53.9(7) yes
C(33) Ir(1) C(34) C(35) 117.0(8) yes
C(33) C(34) C(35) C(36) 89(1) yes
C(34) Ir(1) C(29) C(36) -17.6(7) yes
C(37) Rh(1) C(38) C(39) -121(1) yes
C(37) Rh(1) C(41) C(40) 49.8(7) yes
C(37) Rh(1) C(41) C(42) -71.1(7) yes
C(37) Rh(1) C(42) C(41) 108.0(7) yes
C(37) Rh(1) C(42) C(43) -10.8(7) yes
C(37) C(38) Rh(1) C(41) 108.0(7) yes
C(37) C(38) Rh(1) C(42) 71.8(7) yes
C(37) C(38) C(39) C(40) -70(1) yes
C(37) C(44) C(43) C(42) 7(2) yes
C(38) Rh(1) C(37) C(44) 121(1) yes
C(38) Rh(1) C(41) C(40) 13.8(7) yes
C(38) Rh(1) C(41) C(42) -107.1(7) yes
C(38) Rh(1) C(42) C(41) 71.8(7) yes
C(38) Rh(1) C(42) C(43) -47.0(8) yes
C(38) C(37) Rh(1) C(41) -71.0(7) yes
C(38) C(37) Rh(1) C(42) -107.1(7) yes
C(38) C(37) C(44) C(43) 64(2) yes
C(38) C(39) C(40) C(41) 0(1) yes
C(39) C(38) Rh(1) C(41) -13(1) yes
C(39) C(38) Rh(1) C(42) -49(1) yes
C(39) C(38) C(37) C(44) 1(1) yes
C(39) C(40) C(41) C(42) 68(1) yes
C(40) C(41) Rh(1) C(42) 120.8(10) yes
C(40) C(41) C(42) C(43) 2(1) yes
C(41) Rh(1) C(37) C(44) 50(1) yes
C(41) Rh(1) C(42) C(43) -118.8(10) yes
C(41) C(42) C(43) C(44) -77(1) yes
C(42) Rh(1) C(37) C(44) 14(1) yes
C(45) Ir(2) C(46) C(47) -131.8(6) yes
C(45) Ir(2) C(46) C(72) 115.3(9) yes
C(45) Ir(2) C(47) C(46) 28.9(4) yes
C(45) Ir(2) C(47) C(48) -103.7(5) yes
C(45) Ir(2) C(48) C(47) 63.7(4) yes
C(45) Ir(2) C(48) C(49) -64.2(4) yes
C(45) Ir(2) C(49) C(48) 102.9(5) yes
C(45) Ir(2) C(49) C(50) -29.3(4) yes
C(45) Ir(2) C(50) C(49) 131.5(7) yes
C(45) Ir(2) C(50) C(51) -116.3(9) yes
C(45) Ir(2) C(73) C(74) 101.5(6) yes
C(45) Ir(2) C(73) C(80) -138.1(8) yes
C(45) Ir(2) C(74) C(73) -82.6(6) yes
C(45) Ir(2) C(74) C(75) 162.0(8) yes
C(45) Ir(2) C(77) C(76) -72(1) yes
C(45) Ir(2) C(77) C(78) 166(1) yes
C(45) Ir(2) C(78) C(77) -172.9(6) yes
C(45) Ir(2) C(78) C(79) 69(1) yes
C(45) O(5) Rh(2) C(81) -160.3(6) yes
C(45) O(5) Rh(2) C(82) 161.6(6) yes
C(45) O(5) Rh(2) C(85) 94.6(9) yes
C(45) O(5) Rh(2) C(86) -108.6(10) yes
C(45) C(46) Ir(2) C(47) 131.8(6) yes
C(45) C(46) Ir(2) C(48) 103.1(5) yes
C(45) C(46) Ir(2) C(49) 65.3(4) yes
C(45) C(46) Ir(2) C(50) 29.8(4) yes
C(45) C(46) Ir(2) C(73) -81.9(5) yes
C(45) C(46) Ir(2) C(74) -51.2(6) yes
C(45) C(46) Ir(2) C(77) 159.1(7) yes
C(45) C(46) Ir(2) C(78) -167.0(5) yes
C(45) C(46) C(47) C(48) -1(1) yes
C(45) C(46) C(72) C(71) -111.3(7) yes
C(45) C(50) Ir(2) C(46) -29.6(4) yes
C(45) C(50) Ir(2) C(47) -65.1(4) yes
C(45) C(50) Ir(2) C(48) -102.0(5) yes
C(45) C(50) Ir(2) C(49) -131.5(7) yes
C(45) C(50) Ir(2) C(73) 59.5(6) yes
C(45) C(50) Ir(2) C(74) 95.4(6) yes
C(45) C(50) Ir(2) C(77) 178.9(5) yes
C(45) C(50) Ir(2) C(78) -140(1) yes
C(45) C(50) C(49) C(48) 1(1) yes
C(45) C(50) C(51) C(53) 106.5(8) yes
C(46) Ir(2) C(45) C(50) 130.4(6) yes
C(46) Ir(2) C(47) C(48) -132.6(7) yes
C(46) Ir(2) C(48) C(47) 28.0(4) yes
C(46) Ir(2) C(48) C(49) -99.9(5) yes
C(46) Ir(2) C(49) C(48) 66.8(4) yes
C(46) Ir(2) C(49) C(50) -65.4(4) yes
C(46) Ir(2) C(50) C(49) 102.0(5) yes
C(46) Ir(2) C(50) C(51) -145.9(7) yes
C(46) Ir(2) C(73) C(74) 136.8(6) yes
C(46) Ir(2) C(73) C(80) -102.8(8) yes
C(46) Ir(2) C(74) C(73) -55.2(7) yes
C(46) Ir(2) C(74) C(75) -170.6(7) yes
C(46) Ir(2) C(77) C(76) 171.1(7) yes
C(46) Ir(2) C(77) C(78) 50.4(10) yes
C(46) Ir(2) C(78) C(77) -155.4(5) yes
C(46) Ir(2) C(78) C(79) 87.4(8) yes
C(46) C(45) Ir(2) C(47) -28.6(4) yes
C(46) C(45) Ir(2) C(48) -64.7(4) yes
C(46) C(45) Ir(2) C(49) -101.8(5) yes
C(46) C(45) Ir(2) C(50) -130.4(6) yes
C(46) C(45) Ir(2) C(73) 101.9(5) yes
C(46) C(45) Ir(2) C(74) 139.5(5) yes
C(46) C(45) Ir(2) C(77) -134(1) yes
C(46) C(45) Ir(2) C(78) 26.5(9) yes
C(46) C(45) C(50) C(49) 2(1) yes
C(46) C(45) C(50) C(51) -175.5(6) yes
C(46) C(47) Ir(2) C(48) 132.6(7) yes
C(46) C(47) Ir(2) C(49) 100.9(5) yes
C(46) C(47) Ir(2) C(50) 65.3(4) yes
C(46) C(47) Ir(2) C(73) -43.4(6) yes
C(46) C(47) Ir(2) C(74) -7(1) yes
C(46) C(47) Ir(2) C(77) -165.8(5) yes
C(46) C(47) Ir(2) C(78) -129.9(5) yes
C(46) C(47) C(48) C(49) 5(1) yes
C(46) C(72) C(71) C(66) 69.0(9) yes
C(46) C(72) C(71) C(70) -110.3(8) yes
C(47) Ir(2) C(45) C(50) 101.8(5) yes
C(47) Ir(2) C(46) C(72) -112.9(9) yes
C(47) Ir(2) C(48) C(49) -127.9(6) yes
C(47) Ir(2) C(49) C(48) 31.0(4) yes
C(47) Ir(2) C(49) C(50) -101.1(5) yes
C(47) Ir(2) C(50) C(49) 66.4(5) yes
C(47) Ir(2) C(50) C(51) 178.6(7) yes
C(47) Ir(2) C(73) C(74) 160.4(5) yes
C(47) Ir(2) C(73) C(80) -79.1(9) yes
C(47) Ir(2) C(74) C(73) -50(1) yes
C(47) Ir(2) C(74) C(75) -165.7(8) yes
C(47) Ir(2) C(77) C(76) -171.3(8) yes
C(47) Ir(2) C(77) C(78) 68.0(6) yes
C(47) Ir(2) C(78) C(77) -124.5(6) yes
C(47) Ir(2) C(78) C(79) 118.2(8) yes
C(47) C(46) Ir(2) C(48) -28.8(4) yes
C(47) C(46) Ir(2) C(49) -66.5(4) yes
C(47) C(46) Ir(2) C(50) -102.0(5) yes
C(47) C(46) Ir(2) C(73) 146.3(5) yes
C(47) C(46) Ir(2) C(74) 177.0(5) yes
C(47) C(46) Ir(2) C(77) 27.3(9) yes
C(47) C(46) Ir(2) C(78) 61.1(6) yes
C(47) C(46) C(45) C(50) -2.5(10) yes
C(47) C(46) C(72) C(71) 69.3(9) yes
C(47) C(48) Ir(2) C(49) 127.9(6) yes
C(47) C(48) Ir(2) C(50) 99.8(5) yes
C(47) C(48) Ir(2) C(73) 10(1) yes
C(47) C(48) Ir(2) C(74) 146.5(9) yes
C(47) C(48) Ir(2) C(77) -129.0(5) yes
C(47) C(48) Ir(2) C(78) -90.0(5) yes
C(47) C(48) C(49) C(50) -5(1) yes
C(48) Ir(2) C(45) C(50) 65.7(5) yes
C(48) Ir(2) C(46) C(72) -141.6(8) yes
C(48) Ir(2) C(49) C(50) -132.1(6) yes
C(48) Ir(2) C(50) C(49) 29.5(4) yes
C(48) Ir(2) C(50) C(51) 141.7(7) yes
C(48) Ir(2) C(73) C(74) 152(1) yes
C(48) Ir(2) C(73) C(80) -87(1) yes
C(48) Ir(2) C(74) C(73) -160.7(7) yes
C(48) Ir(2) C(74) C(75) 83(1) yes
C(48) Ir(2) C(77) C(76) -139.7(9) yes
C(48) Ir(2) C(77) C(78) 99.6(6) yes
C(48) Ir(2) C(78) C(77) -87.7(6) yes
C(48) Ir(2) C(78) C(79) 155.1(8) yes
C(48) C(47) Ir(2) C(49) -31.7(4) yes
C(48) C(47) Ir(2) C(50) -67.3(5) yes
C(48) C(47) Ir(2) C(73) -176.1(5) yes
C(48) C(47) Ir(2) C(74) -139.7(9) yes
C(48) C(47) Ir(2) C(77) 61.6(6) yes
C(48) C(47) Ir(2) C(78) 97.5(5) yes
C(48) C(47) C(46) C(72) 178.1(7) yes
C(48) C(49) Ir(2) C(50) 132.1(6) yes
C(48) C(49) Ir(2) C(73) 151.1(7) yes
C(48) C(49) Ir(2) C(74) -171.3(5) yes
C(48) C(49) Ir(2) C(77) -84.5(5) yes
C(48) C(49) Ir(2) C(78) -50.9(6) yes
C(48) C(49) C(50) C(51) 179.5(7) yes
C(49) Ir(2) C(45) C(50) 28.6(4) yes
C(49) Ir(2) C(46) C(72) -179.4(7) yes
C(49) Ir(2) C(50) C(51) 112.2(8) yes
C(49) Ir(2) C(73) C(74) 59.3(9) yes
C(49) Ir(2) C(73) C(80) 179.8(6) yes
C(49) Ir(2) C(74) C(73) -147.8(5) yes
C(49) Ir(2) C(74) C(75) 96.8(8) yes
C(49) Ir(2) C(77) C(76) -102.4(9) yes
C(49) Ir(2) C(77) C(78) 136.9(6) yes
C(49) Ir(2) C(78) C(77) -59.1(7) yes
C(49) Ir(2) C(78) C(79) -176.4(7) yes
C(49) C(48) Ir(2) C(50) -28.0(4) yes
C(49) C(48) Ir(2) C(73) -116(1) yes
C(49) C(48) Ir(2) C(74) 18(1) yes
C(49) C(48) Ir(2) C(77) 103.2(5) yes
C(49) C(48) Ir(2) C(78) 142.2(5) yes
C(49) C(50) Ir(2) C(73) -169.0(5) yes
C(49) C(50) Ir(2) C(74) -133.1(6) yes
C(49) C(50) Ir(2) C(77) -49.6(7) yes
C(49) C(50) Ir(2) C(78) -8(1) yes
C(49) C(50) C(51) C(53) -71.4(8) yes
C(50) Ir(2) C(46) C(72) 145.1(8) yes
C(50) Ir(2) C(73) C(74) 71.1(6) yes
C(50) Ir(2) C(73) C(80) -168.5(8) yes
C(50) Ir(2) C(74) C(73) -118.9(6) yes
C(50) Ir(2) C(74) C(75) 125.7(8) yes
C(50) Ir(2) C(77) C(76) -75.5(9) yes
C(50) Ir(2) C(77) C(78) 163.8(5) yes
C(50) Ir(2) C(78) C(77) -52(1) yes
C(50) Ir(2) C(78) C(79) -169.7(10) yes
C(50) C(45) Ir(2) C(73) -127.7(6) yes
C(50) C(45) Ir(2) C(74) -90.1(5) yes
C(50) C(45) Ir(2) C(77) -3(1) yes
C(50) C(45) Ir(2) C(78) 156.9(7) yes
C(50) C(45) C(46) C(72) 178.0(6) yes
C(50) C(49) Ir(2) C(73) 19.0(9) yes
C(50) C(49) Ir(2) C(74) 56.5(6) yes
C(50) C(49) Ir(2) C(77) 143.4(5) yes
C(50) C(49) Ir(2) C(78) 176.9(5) yes
C(50) C(51) C(53) C(52) -66.0(9) yes
C(50) C(51) C(53) C(54) 110.1(8) yes
C(51) C(50) Ir(2) C(73) -56.8(8) yes
C(51) C(50) Ir(2) C(74) -20.9(8) yes
C(51) C(50) Ir(2) C(77) 62.6(8) yes
C(51) C(50) Ir(2) C(78) 103(1) yes
C(51) C(53) C(52) C(57) 172.7(7) yes
C(51) C(53) C(54) C(55) -175.2(8) yes
C(52) O(6) Rh(2) C(81) -179.4(6) yes
C(52) O(6) Rh(2) C(82) -10(2) yes
C(52) O(6) Rh(2) C(85) -66.6(6) yes
C(52) O(6) Rh(2) C(86) -105.2(6) yes
C(52) C(53) C(54) C(55) 0(1) yes
C(52) C(57) C(56) C(55) 0(1) yes
C(52) C(57) C(58) C(60) 71.2(9) yes
C(53) C(52) C(57) C(56) 2(1) yes
C(53) C(52) C(57) C(58) -174.8(7) yes
C(53) C(54) C(55) C(56) 2(1) yes
C(54) C(53) C(52) C(57) -3(1) yes
C(54) C(55) C(56) C(57) -2(1) yes
C(55) C(56) C(57) C(58) 177.9(8) yes
C(56) C(57) C(58) C(60) -106.4(9) yes
C(57) C(58) C(60) C(59) -98.5(8) yes
C(57) C(58) C(60) C(61) 84.3(9) yes
C(58) C(60) C(59) C(64) -177.2(7) yes
C(58) C(60) C(61) C(62) 178.2(7) yes
C(59) C(60) C(61) C(62) 0(1) yes
C(59) C(64) C(63) C(62) -1(1) yes
C(59) C(64) C(65) C(67) 96.7(9) yes
C(60) C(59) C(64) C(63) 0(1) yes
C(60) C(59) C(64) C(65) 179.9(7) yes
C(60) C(61) C(62) C(63) -2(1) yes
C(61) C(60) C(59) C(64) 0(1) yes
C(61) C(62) C(63) C(64) 2(1) yes
C(62) C(63) C(64) C(65) 178.8(7) yes
C(63) C(64) C(65) C(67) -83.6(9) yes
C(64) C(65) C(67) C(66) -71.8(10) yes
C(64) C(65) C(67) C(68) 107.1(9) yes
C(65) C(67) C(66) C(71) 174.2(7) yes
C(65) C(67) C(68) C(69) -177.3(8) yes
C(66) C(67) C(68) C(69) 1(1) yes
C(66) C(71) C(70) C(69) -4(1) yes
C(67) C(66) C(71) C(70) 6(1) yes
C(67) C(66) C(71) C(72) -173.2(7) yes
C(67) C(68) C(69) C(70) 0(1) yes
C(68) C(67) C(66) C(71) -4(1) yes
C(68) C(69) C(70) C(71) 1(1) yes
C(69) C(70) C(71) C(72) 175.0(8) yes
C(72) C(46) Ir(2) C(73) 33.4(8) yes
C(72) C(46) Ir(2) C(74) 64.1(8) yes
C(72) C(46) Ir(2) C(77) -85.6(10) yes
C(72) C(46) Ir(2) C(78) -51.7(8) yes
C(73) Ir(2) C(74) C(75) -115.4(10) yes
C(73) Ir(2) C(77) C(76) 51.2(10) yes
C(73) Ir(2) C(77) C(78) -69.5(7) yes
C(73) Ir(2) C(78) C(77) 109.1(7) yes
C(73) Ir(2) C(78) C(79) -8.1(9) yes
C(73) C(74) Ir(2) C(77) 110.9(7) yes
C(73) C(74) Ir(2) C(78) 73.8(7) yes
C(73) C(74) C(75) C(76) -89(1) yes
C(73) C(80) C(79) C(78) 16(1) yes
C(74) Ir(2) C(73) C(80) 120(1) yes
C(74) Ir(2) C(77) C(76) 16.0(9) yes
C(74) Ir(2) C(77) C(78) -104.7(6) yes
C(74) Ir(2) C(78) C(77) 72.4(7) yes
C(74) Ir(2) C(78) C(79) -44.8(9) yes
C(74) C(73) Ir(2) C(77) -67.4(7) yes
C(74) C(73) Ir(2) C(78) -103.7(7) yes
C(74) C(73) C(80) C(79) 59(1) yes
C(74) C(75) C(76) C(77) 21(1) yes
C(75) C(74) Ir(2) C(77) -4.5(8) yes
C(75) C(74) Ir(2) C(78) -41.6(9) yes
C(75) C(74) C(73) C(80) 2(1) yes
C(75) C(76) C(77) C(78) 56(1) yes
C(76) C(77) Ir(2) C(78) 120(1) yes
C(76) C(77) C(78) C(79) 0(1) yes
C(77) Ir(2) C(73) C(80) 53.0(9) yes
C(77) Ir(2) C(78) C(79) -117(1) yes
C(77) C(78) C(79) C(80) -83(1) yes
C(78) Ir(2) C(73) C(80) 16.8(9) yes
C(81) Rh(2) C(82) C(83) 119.1(8) yes
C(81) Rh(2) C(85) C(84) -55.5(7) yes
C(81) Rh(2) C(85) C(86) 65.8(6) yes
C(81) Rh(2) C(86) C(85) -114.5(6) yes
C(81) Rh(2) C(86) C(87) 6.0(6) yes
C(81) C(82) Rh(2) C(85) -114.2(5) yes
C(81) C(82) Rh(2) C(86) -76.3(5) yes
C(81) C(82) C(83) C(84) 93(1) yes
C(81) C(88) C(87) C(86) -30(1) yes
C(82) Rh(2) C(81) C(88) -123.5(8) yes
C(82) Rh(2) C(85) C(84) -20.7(6) yes
C(82) Rh(2) C(85) C(86) 100.6(5) yes
C(82) Rh(2) C(86) C(85) -77.2(5) yes
C(82) Rh(2) C(86) C(87) 43.3(7) yes
C(82) C(81) Rh(2) C(85) 66.2(5) yes
C(82) C(81) Rh(2) C(86) 101.4(5) yes
C(82) C(81) C(88) C(87) -46(1) yes
C(82) C(83) C(84) C(85) -30(1) yes
C(83) C(82) Rh(2) C(85) 4.9(6) yes
C(83) C(82) Rh(2) C(86) 42.9(6) yes
C(83) C(82) C(81) C(88) -3(1) yes
C(83) C(84) C(85) C(86) -45(1) yes
C(84) C(85) Rh(2) C(86) -121.3(8) yes
C(84) C(85) C(86) C(87) -3(1) yes
C(85) Rh(2) C(81) C(88) -57.3(7) yes
C(85) Rh(2) C(86) C(87) 120.5(9) yes
C(85) C(86) C(87) C(88) 92(1) yes
C(86) Rh(2) C(81) C(88) -22.1(6) yes
C(86) Rh(2) C(81) C(88) -22.1(6) yes
